data_7109289
loop_
_publ_author_name
'Jiawei Chen'
'Roger A. Lalancette'
'Frieder Jakle'

_publ_section_title
;
 Synthesis and Lewis acid properties of a ferrocene-based planar-chiral
 borenium cation
;
_journal_name_full Chem.Commun.
_journal_page_first 4893
_journal_paper_doi 10.1039/c3cc41556b
_journal_volume 49
_journal_year 2013
_chemical_absolute_configuration syn
_chemical_formula_moiety '2(C16 Al F36 O4), 2(C31 H29 B Fe N O), C H2 Cl2'
_chemical_formula_sum 'C95 H60 Al2 B2 Cl2 F72 Fe2 N2 O10'
_chemical_formula_weight 3015.62
_chemical_name_systematic
;
?
;
_space_group_IT_number 4
_symmetry_cell_setting monoclinic
_symmetry_space_group_name_Hall 'P 2yb'
_symmetry_space_group_name_H-M 'P 1 21 1'
_atom_sites_solution_hydrogens geom
_atom_sites_solution_primary direct
_atom_sites_solution_secondary difmap
_audit_creation_method SHELXL-97
_cell_angle_alpha 90.00
_cell_angle_beta 92.512(1)
_cell_angle_gamma 90.00
_cell_formula_units_Z 2
_cell_length_a 19.2119(3)
_cell_length_b 14.9703(3)
_cell_length_c 19.5719(3)
_cell_measurement_reflns_used 9831
_cell_measurement_temperature 100(2)
_cell_measurement_theta_max 71.36
_cell_measurement_theta_min 3.15
_cell_volume 5623.62(17)
_computing_cell_refinement 'APEX 2'
_computing_data_collection 'APEX 2 (Bruker, 2006)'
_computing_data_reduction 'SAINT (Bruker, 2005)'
_computing_molecular_graphics SHELXTL
_computing_publication_material SHELXTL
_computing_structure_refinement SHELXTL
_computing_structure_solution 'SHELXTL (Sheldrick, 2008b)'
_diffrn_ambient_temperature 100(2)
_diffrn_measured_fraction_theta_full 0.979
_diffrn_measured_fraction_theta_max 0.915
_diffrn_measurement_device_type 'Bruker SMART CCD Apex-II area-detector'
_diffrn_measurement_method '\f and \w'
_diffrn_radiation_monochromator graphite
_diffrn_radiation_source 'fine-focus sealed tube'
_diffrn_radiation_type CuK\a
_diffrn_radiation_wavelength 1.54178
_diffrn_reflns_av_R_equivalents 0.038
_diffrn_reflns_av_sigmaI/netI 0.063
_diffrn_reflns_limit_h_max 23
_diffrn_reflns_limit_h_min -22
_diffrn_reflns_limit_k_max 17
_diffrn_reflns_limit_k_min -15
_diffrn_reflns_limit_l_max 23
_diffrn_reflns_limit_l_min -23
_diffrn_reflns_number 51856
_diffrn_reflns_theta_full 67.50
_diffrn_reflns_theta_max 71.95
_diffrn_reflns_theta_min 2.26
_diffrn_standards_decay_% 0
_diffrn_standards_number 0
_exptl_absorpt_coefficient_mu 4.297
_exptl_absorpt_correction_T_max 0.397
_exptl_absorpt_correction_T_min 0.246
_exptl_absorpt_correction_type numerical
_exptl_absorpt_process_details 'SADABS (Sheldrick, 2008a)'
_exptl_crystal_colour red
_exptl_crystal_density_diffrn 1.781
_exptl_crystal_density_method 'not measured'
_exptl_crystal_description block
_exptl_crystal_F_000 2988
_exptl_crystal_size_max 0.45
_exptl_crystal_size_mid 0.32
_exptl_crystal_size_min 0.26
_refine_diff_density_max 1.56
_refine_diff_density_min -0.66
_refine_diff_density_rms 0.12
_refine_ls_abs_structure_details 'Flack(1983), 6274'
_refine_ls_abs_structure_Flack 0.022(6)
_refine_ls_extinction_method none
_refine_ls_goodness_of_fit_ref 1.03
_refine_ls_hydrogen_treatment constr
_refine_ls_matrix_type full
_refine_ls_number_parameters 1718
_refine_ls_number_reflns 16806
_refine_ls_number_restraints 50
_refine_ls_restrained_S_all 1.03
_refine_ls_R_factor_all 0.088
_refine_ls_R_factor_gt 0.075
_refine_ls_shift/su_max 0.13
_refine_ls_shift/su_mean 0.00
_refine_ls_structure_factor_coef Fsqd
_refine_ls_weighting_details 'calc w=1/[\s^2^(Fo^2^)+(0.1113P)^2^+17.0281P] where P=(Fo^2^+2Fc^2^)/3'
_refine_ls_weighting_scheme calc
_refine_ls_wR_factor_gt 0.189
_refine_ls_wR_factor_ref 0.201
_reflns_number_gt 14301
_reflns_number_total 16806
_reflns_threshold_expression I>2\s(I)
_cod_data_source_file c3cc41556b.txt
_cod_data_source_block 060912jc_0m
_cod_original_sg_symbol_H-M 'P 21'
_cod_database_code 7109289

loop_
_symmetry_equiv_pos_as_xyz
'x, y, z'
'-x, y+1/2, -z'

loop_
_atom_site_label
_atom_site_type_symbol
_atom_site_fract_x
_atom_site_fract_y
_atom_site_fract_z
_atom_site_U_iso_or_equiv
_atom_site_adp_type
_atom_site_occupancy
_atom_site_symmetry_multiplicity
_atom_site_calc_flag
_atom_site_refinement_flags
_atom_site_disorder_assembly
_atom_site_disorder_group
C63 C 0.2427(11) 0.6982(19) 0.6864(12) 0.105(8) Uani 0.542(8) 1 d PDU A 1
H63A H 0.2581 0.6478 0.6580 0.127 Uiso 0.542(8) 1 calc PR A 1
H63B H 0.2091 0.7331 0.6574 0.127 Uiso 0.542(8) 1 calc PR A 1
Cl1 Cl 0.3082(5) 0.7597(7) 0.6993(5) 0.125(3) Uani 0.542(8) 1 d PDU A 1
Cl2 Cl 0.1996(9) 0.6555(10) 0.7456(9) 0.206(8) Uani 0.542(8) 1 d PDU A 1
Cl1A Cl 0.2996(11) 0.6547(17) 0.7497(15) 0.257(12) Uani 0.458(8) 1 d PDU A 2
C63A C 0.2645(17) 0.698(3) 0.8125(15) 0.162(15) Uani 0.458(8) 1 d PDU A 2
H63C H 0.2987 0.7413 0.8326 0.194 Uiso 0.458(8) 1 calc PR A 2
H63D H 0.2598 0.6501 0.8466 0.194 Uiso 0.458(8) 1 calc PR A 2
Cl2A Cl 0.1921(8) 0.7486(13) 0.8080(7) 0.179(7) Uani 0.458(8) 1 d PDU A 2
Fe2 Fe 0.62384(5) 0.81664(8) 0.61708(5) 0.0232(2) Uani 1 1 d . . .
Fe1 Fe 0.85938(5) 0.80969(7) 0.90248(5) 0.0203(2) Uani 1 1 d . . .
Al1A Al 0.50154(10) 0.19459(14) 0.83380(10) 0.0201(4) Uani 1 1 d . . .
O1A O 0.5274(3) 0.2061(4) 0.7520(2) 0.0293(12) Uani 1 1 d . . .
O2A O 0.5750(2) 0.1897(3) 0.8873(2) 0.0235(10) Uani 1 1 d . . .
O3A O 0.4567(3) 0.2889(4) 0.8621(3) 0.0410(15) Uani 1 1 d . . .
O4A O 0.4460(4) 0.1061(4) 0.8382(3) 0.0490(17) Uani 1 1 d . . .
C1A C 0.5764(3) 0.2304(5) 0.7069(3) 0.0200(14) Uani 1 1 d . . .
C12A C 0.3485(3) 0.3225(6) 0.8002(3) 0.0281(16) Uani 1 1 d . . .
C10A C 0.4228(5) 0.4478(9) 0.8642(5) 0.057(3) Uani 1 1 d . . .
C11A C 0.3623(4) 0.3226(5) 0.9297(4) 0.0277(15) Uani 1 1 d . . .
C5A C 0.6039(4) 0.1921(6) 0.9509(4) 0.0323(18) Uani 1 1 d . . .
C3A C 0.6285(5) 0.1545(6) 0.6974(4) 0.041(2) Uani 1 1 d . . .
C2A C 0.6140(5) 0.3164(7) 0.7302(5) 0.046(2) Uani 1 1 d . . .
C9A C 0.4006(4) 0.3369(5) 0.8623(3) 0.0214(15) Uani 1 1 d . . .
C13A C 0.4276(4) 0.0236(5) 0.8167(4) 0.0308(17) Uani 1 1 d . . .
C14A C 0.4140(5) 0.0210(6) 0.7381(4) 0.042(2) Uani 1 1 d . . .
C4A C 0.5362(4) 0.2494(6) 0.6365(4) 0.038(2) Uani 1 1 d . . .
C7A C 0.5483(5) 0.1917(8) 1.0060(4) 0.051(3) Uani 1 1 d . . .
C8A C 0.6508(8) 0.1107(14) 0.9644(6) 0.113(8) Uani 1 1 d . . .
C6A C 0.6462(6) 0.2840(9) 0.9594(6) 0.064(3) Uani 1 1 d . . .
C2 C 0.9481(3) 0.7316(5) 0.9156(3) 0.0188(14) Uani 1 1 d . . .
C5 C 0.9004(4) 0.8231(5) 1.0000(3) 0.0253(15) Uani 1 1 d . . .
H5 H 0.8756 0.8432 1.0412 0.030 Uiso 1 1 calc R . .
C3 C 0.9668(3) 0.8234(5) 0.9029(4) 0.0262(15) Uani 1 1 d . . .
H3 H 0.9941 0.8452 0.8639 0.031 Uiso 1 1 calc R . .
C1 C 0.9081(3) 0.7334(4) 0.9761(3) 0.0179(13) Uani 1 1 d . . .
C8 C 0.7976(4) 0.9025(6) 0.8521(4) 0.0337(18) Uani 1 1 d . . .
H8 H 0.8077 0.9679 0.8486 0.040 Uiso 1 1 calc R . .
C25 C 0.8960(4) 0.5918(5) 0.7106(3) 0.0213(14) Uani 1 1 d . . .
C24 C 0.9379(3) 0.6291(5) 0.7685(3) 0.0213(15) Uani 1 1 d . . .
C29 C 0.8193(4) 0.4781(6) 0.6655(4) 0.0331(18) Uani 1 1 d . . .
H29 H 0.7947 0.4237 0.6710 0.040 Uiso 1 1 calc R . .
C30 C 0.8584(4) 0.5136(5) 0.7186(4) 0.0275(16) Uani 1 1 d . . .
H30 H 0.8599 0.4844 0.7617 0.033 Uiso 1 1 calc R . .
C27 C 0.8502(5) 0.5998(7) 0.5946(4) 0.041(2) Uani 1 1 d . . .
H27 H 0.8453 0.6301 0.5520 0.049 Uiso 1 1 calc R . .
C11 C 0.8866(3) 0.6446(5) 0.9953(3) 0.0206(14) Uani 1 1 d . . .
C18 C 1.0389(4) 0.5924(5) 0.9042(3) 0.0193(13) Uani 1 1 d . . .
C23 C 1.0820(4) 0.6246(5) 0.9586(3) 0.0231(15) Uani 1 1 d . . .
H23 H 1.0650 0.6691 0.9881 0.028 Uiso 1 1 calc R . .
C9 C 0.7601(4) 0.8619(5) 0.9027(4) 0.0292(17) Uani 1 1 d . . .
H9 H 0.7388 0.8929 0.9420 0.035 Uiso 1 1 calc R . .
C15 C 0.9031(3) 0.4970(5) 0.9582(3) 0.0208(14) Uani 1 1 d . . .
H15 H 0.9226 0.4573 0.9264 0.025 Uiso 1 1 calc R . .
C13 C 0.8368(3) 0.5239(5) 1.0549(3) 0.0235(15) Uani 1 1 d . . .
H13 H 0.8100 0.5025 1.0910 0.028 Uiso 1 1 calc R . .
C12 C 0.8462(3) 0.6148(5) 1.0485(3) 0.0240(16) Uani 1 1 d . . .
C31 C 0.9892(4) 0.7005(5) 0.7581(4) 0.0304(17) Uani 1 1 d . . .
H31A H 0.9653 0.7582 0.7548 0.046 Uiso 1 1 calc R . .
H31B H 1.0132 0.6891 0.7157 0.046 Uiso 1 1 calc R . .
H31C H 1.0234 0.7015 0.7968 0.046 Uiso 1 1 calc R . .
C10 C 0.7572(4) 0.7690(6) 0.8891(5) 0.040(2) Uani 1 1 d . . .
H10 H 0.7334 0.7228 0.9166 0.048 Uiso 1 1 calc R . .
C16 C 0.8159(4) 0.6804(6) 1.0971(4) 0.0348(19) Uani 1 1 d . . .
H16A H 0.7861 0.6487 1.1285 0.052 Uiso 1 1 calc R . .
H16B H 0.7880 0.7248 1.0712 0.052 Uiso 1 1 calc R . .
H16C H 0.8536 0.7106 1.1233 0.052 Uiso 1 1 calc R . .
C21 C 1.1754(4) 0.5269(5) 0.9274(4) 0.0255(16) Uani 1 1 d . . .
H21 H 1.2217 0.5057 0.9349 0.031 Uiso 1 1 calc R . .
C14 C 0.8654(4) 0.4613(5) 1.0100(3) 0.0246(15) Uani 1 1 d . . .
C22 C 1.1494(4) 0.5919(5) 0.9699(4) 0.0277(16) Uani 1 1 d . . .
H22 H 1.1778 0.6143 1.0070 0.033 Uiso 1 1 calc R . .
C4 C 0.9378(4) 0.8779(5) 0.9541(4) 0.0277(16) Uani 1 1 d . . .
H4 H 0.9419 0.9444 0.9569 0.033 Uiso 1 1 calc R . .
C28 C 0.8159(4) 0.5230(6) 0.6030(4) 0.040(2) Uani 1 1 d . . .
H28 H 0.7888 0.4987 0.5658 0.048 Uiso 1 1 calc R . .
C19 C 1.0664(4) 0.5264(5) 0.8625(4) 0.0261(15) Uani 1 1 d . . .
H19 H 1.0383 0.5038 0.8252 0.031 Uiso 1 1 calc R . .
C6 C 0.7938(5) 0.7537(6) 0.8289(5) 0.046(2) Uani 1 1 d . . .
H6 H 0.8003 0.6946 0.8062 0.055 Uiso 1 1 calc R . .
C26 C 0.8934(4) 0.6366(6) 0.6472(4) 0.0311(17) Uani 1 1 d . . .
H26 H 0.9197 0.6894 0.6404 0.037 Uiso 1 1 calc R . .
C17 C 0.8546(4) 0.3635(5) 1.0185(4) 0.0304(17) Uani 1 1 d . . .
H17A H 0.8116 0.3531 1.0423 0.046 Uiso 1 1 calc R . .
H17B H 0.8941 0.3381 1.0453 0.046 Uiso 1 1 calc R . .
H17C H 0.8511 0.3350 0.9734 0.046 Uiso 1 1 calc R . .
C7 C 0.8183(4) 0.8362(7) 0.8060(4) 0.041(2) Uani 1 1 d . . .
H7 H 0.8454 0.8463 0.7642 0.049 Uiso 1 1 calc R . .
C20 C 1.1333(4) 0.4929(5) 0.8737(4) 0.0287(16) Uani 1 1 d . . .
H20 H 1.1503 0.4473 0.8451 0.034 Uiso 1 1 calc R . .
N1 N 0.9134(3) 0.5841(4) 0.9509(3) 0.0168(11) Uani 1 1 d . . .
B1 B 0.9610(4) 0.6308(5) 0.8959(4) 0.0201(16) Uani 1 1 d . . .
O1 O 0.9263(2) 0.5986(3) 0.8268(2) 0.0181(9) Uani 1 1 d . . .
C34 C 0.5165(3) 0.8211(5) 0.6164(3) 0.0242(14) Uani 1 1 d . . .
H34 H 0.4881 0.8355 0.6566 0.029 Uiso 1 1 calc R . .
C55 C 0.5557(3) 0.6194(4) 0.7386(3) 0.0177(14) Uani 1 1 d . . .
C32 C 0.5793(4) 0.7464(5) 0.5384(3) 0.0206(14) Uani 1 1 d . . .
C44 C 0.6674(3) 0.5540(5) 0.4512(3) 0.0242(16) Uani 1 1 d . . .
H44 H 0.6970 0.5395 0.4152 0.029 Uiso 1 1 calc R . .
C40 C 0.6681(4) 0.8858(6) 0.6984(4) 0.0349(19) Uani 1 1 d . . .
H40 H 0.6441 0.9321 0.7256 0.042 Uiso 1 1 calc R . .
C35 C 0.5431(4) 0.8845(5) 0.5696(4) 0.0293(17) Uani 1 1 d . . .
H35 H 0.5359 0.9506 0.5716 0.035 Uiso 1 1 calc R . .
C36 C 0.5817(4) 0.8397(5) 0.5207(4) 0.0281(17) Uani 1 1 d . . .
H36 H 0.6055 0.8670 0.4814 0.034 Uiso 1 1 calc R . .
C61 C 0.6646(4) 0.5429(5) 0.7794(4) 0.0239(15) Uani 1 1 d . . .
H61 H 0.6755 0.5323 0.7332 0.029 Uiso 1 1 calc R . .
C41 C 0.7046(4) 0.9024(7) 0.6396(5) 0.042(2) Uani 1 1 d . . .
H41 H 0.7123 0.9620 0.6182 0.051 Uiso 1 1 calc R . .
C54 C 0.4299(3) 0.5176(5) 0.6394(3) 0.0224(14) Uani 1 1 d . . .
H54 H 0.4574 0.4947 0.6769 0.027 Uiso 1 1 calc R . .
C52 C 0.3218(4) 0.5164(5) 0.5726(4) 0.0271(16) Uani 1 1 d . . .
H52 H 0.2758 0.4945 0.5645 0.033 Uiso 1 1 calc R . .
C46 C 0.5998(3) 0.5093(5) 0.5429(3) 0.0185(13) Uani 1 1 d . . .
H46 H 0.5812 0.4640 0.5708 0.022 Uiso 1 1 calc R . .
C56 C 0.6044(3) 0.5891(5) 0.7941(3) 0.0193(14) Uani 1 1 d . . .
C49 C 0.4567(3) 0.5863(5) 0.5999(3) 0.0188(14) Uani 1 1 d . . .
C33 C 0.5388(3) 0.7341(5) 0.5974(3) 0.0195(14) Uani 1 1 d . . .
C42 C 0.6071(3) 0.6620(5) 0.5150(3) 0.0187(14) Uani 1 1 d . . .
C39 C 0.6700(4) 0.7950(6) 0.7129(4) 0.041(2) Uani 1 1 d . . .
H39 H 0.6474 0.7655 0.7520 0.049 Uiso 1 1 calc R . .
C57 C 0.5895(4) 0.6045(5) 0.8622(3) 0.0275(16) Uani 1 1 d . . .
H57 H 0.5486 0.6362 0.8729 0.033 Uiso 1 1 calc R . .
C45 C 0.6431(4) 0.4852(5) 0.4916(4) 0.0257(15) Uani 1 1 d . . .
C38 C 0.7067(5) 0.7520(6) 0.6637(5) 0.047(2) Uani 1 1 d . . .
H38 H 0.7165 0.6865 0.6616 0.056 Uiso 1 1 calc R . .
C43 C 0.6503(3) 0.6425(5) 0.4613(3) 0.0222(15) Uani 1 1 d . . .
C60 C 0.7086(4) 0.5123(6) 0.8319(4) 0.0334(18) Uani 1 1 d . . .
H60 H 0.7497 0.4803 0.8217 0.040 Uiso 1 1 calc R . .
C59 C 0.6933(5) 0.5279(6) 0.8990(4) 0.0345(19) Uani 1 1 d . . .
H59 H 0.7240 0.5066 0.9348 0.041 Uiso 1 1 calc R . .
C48 C 0.6620(4) 0.3897(6) 0.4794(4) 0.0379(19) Uani 1 1 d . . .
H48A H 0.6825 0.3638 0.5216 0.057 Uiso 1 1 calc R . .
H48B H 0.6958 0.3867 0.4434 0.057 Uiso 1 1 calc R . .
H48C H 0.6201 0.3561 0.4651 0.057 Uiso 1 1 calc R . .
C53 C 0.3645(4) 0.4819(5) 0.6255(3) 0.0242(15) Uani 1 1 d . . .
H53 H 0.3485 0.4337 0.6521 0.029 Uiso 1 1 calc R . .
C58 C 0.6348(4) 0.5735(6) 0.9147(4) 0.0307(17) Uani 1 1 d . . .
H58 H 0.6248 0.5841 0.9611 0.037 Uiso 1 1 calc R . .
C50 C 0.4134(4) 0.6181(5) 0.5462(4) 0.0293(17) Uani 1 1 d . . .
H50 H 0.4296 0.6655 0.5188 0.035 Uiso 1 1 calc R . .
C47 C 0.6772(4) 0.7169(6) 0.4178(4) 0.0342(18) Uani 1 1 d . . .
H47A H 0.6379 0.7465 0.3935 0.051 Uiso 1 1 calc R . .
H47B H 0.7087 0.6921 0.3846 0.051 Uiso 1 1 calc R . .
H47C H 0.7024 0.7603 0.4470 0.051 Uiso 1 1 calc R . .
C51 C 0.3480(4) 0.5835(6) 0.5315(4) 0.0323(18) Uani 1 1 d . . .
H51 H 0.3208 0.6054 0.4934 0.039 Uiso 1 1 calc R . .
C37 C 0.7303(4) 0.8191(9) 0.6170(4) 0.055(3) Uani 1 1 d . . .
H37 H 0.7596 0.8089 0.5768 0.066 Uiso 1 1 calc R . .
O2 O 0.5702(2) 0.5965(3) 0.6792(2) 0.0189(10) Uani 1 1 d . . .
N2 N 0.5833(3) 0.5951(4) 0.5545(3) 0.0161(11) Uani 1 1 d . . .
B2 B 0.5322(4) 0.6296(5) 0.6107(4) 0.0168(15) Uani 1 1 d . . .
C62 C 0.4952(4) 0.6760(5) 0.7529(4) 0.0279(16) Uani 1 1 d . . .
H62A H 0.4700 0.6911 0.7098 0.042 Uiso 1 1 calc R . .
H62B H 0.5112 0.7310 0.7757 0.042 Uiso 1 1 calc R . .
H62C H 0.4641 0.6435 0.7825 0.042 Uiso 1 1 calc R . .
Al1B Al 0.00126(10) 0.17756(13) 0.66263(9) 0.0164(4) Uani 1 1 d . . .
O4B O -0.0533(3) 0.2043(3) 0.7269(2) 0.0258(11) Uani 1 1 d . . .
O3B O 0.0723(2) 0.2475(3) 0.6609(2) 0.0238(10) Uani 1 1 d . . .
O2B O 0.0338(3) 0.0699(3) 0.6773(3) 0.0262(11) Uani 1 1 d . . .
O1B O -0.0441(3) 0.1872(3) 0.5855(3) 0.0285(11) Uani 1 1 d . . .
C4B C -0.1582(4) 0.2396(6) 0.5516(5) 0.042(2) Uani 1 1 d . . .
C2B C -0.0800(6) 0.1595(8) 0.4709(5) 0.051(3) Uani 1 1 d . . .
C5B C 0.0840(4) 0.0099(5) 0.6690(4) 0.0239(15) Uani 1 1 d . . .
C7B C 0.1543(5) 0.0389(6) 0.7070(5) 0.042(2) Uani 1 1 d . . .
C6B C 0.0982(5) -0.0040(6) 0.5917(5) 0.041(2) Uani 1 1 d . . .
C1B C -0.1015(4) 0.1655(5) 0.5469(3) 0.0243(15) Uani 1 1 d . . .
C8B C 0.0589(5) -0.0786(6) 0.6981(5) 0.043(2) Uani 1 1 d . . .
C3B C -0.1311(5) 0.0749(7) 0.5688(5) 0.045(2) Uani 1 1 d . . .
C12B C 0.1607(4) 0.3495(5) 0.6890(4) 0.0260(16) Uani 1 1 d . . .
C9B C 0.0949(3) 0.3292(5) 0.6433(3) 0.0187(14) Uani 1 1 d . . .
C10B C 0.1143(4) 0.3294(5) 0.5670(3) 0.0273(16) Uani 1 1 d . . .
C11B C 0.0394(4) 0.4021(5) 0.6551(4) 0.0323(18) Uani 1 1 d . . .
C13B C -0.0712(4) 0.2004(5) 0.7924(3) 0.0224(15) Uani 1 1 d . . .
C14B C -0.0301(4) 0.2682(6) 0.8373(4) 0.0343(19) Uani 1 1 d . . .
C15B C -0.1503(4) 0.2170(6) 0.7962(4) 0.039(2) Uani 1 1 d . . .
F25B F 0.1526(2) 0.3288(3) 0.7530(2) 0.0364(11) Uani 1 1 d . . .
F19B F 0.0575(3) 0.3351(4) 0.5256(2) 0.0461(13) Uani 1 1 d . . .
F9B F -0.1334(3) 0.3193(4) 0.5488(3) 0.0582(15) Uani 1 1 d . . .
F20B F 0.1474(2) 0.2546(4) 0.5517(2) 0.0386(11) Uani 1 1 d . . .
F20A F 0.4421(3) 0.4606(4) 0.7989(3) 0.0625(17) Uani 1 1 d . . .
F22B F 0.0350(3) 0.4196(4) 0.7211(3) 0.0458(13) Uani 1 1 d . . .
F26A F 0.3832(3) 0.3096(4) 0.7443(2) 0.0420(11) Uani 1 1 d . . .
F27A F 0.3054(3) 0.3885(4) 0.7882(3) 0.0526(15) Uani 1 1 d . . .
F35B F -0.0751(3) 0.0398(3) 0.7787(2) 0.0419(12) Uani 1 1 d . . .
F28B F -0.0569(2) 0.3509(3) 0.8239(2) 0.0363(11) Uani 1 1 d . . .
F24B F 0.0538(3) 0.4792(3) 0.6244(3) 0.0539(15) Uani 1 1 d . . .
F25A F 0.3138(3) 0.2463(4) 0.8085(3) 0.0581(16) Uani 1 1 d . . .
F27B F 0.2157(2) 0.3048(3) 0.6678(2) 0.0369(11) Uani 1 1 d . . .
F26B F 0.1781(2) 0.4366(3) 0.6877(3) 0.0456(13) Uani 1 1 d . . .
F21B F 0.1562(3) 0.3969(4) 0.5520(3) 0.0465(13) Uani 1 1 d . . .
F6B F -0.1931(3) 0.0546(4) 0.5430(3) 0.0521(14) Uani 1 1 d . . .
F23B F -0.0227(2) 0.3749(3) 0.6322(3) 0.0403(11) Uani 1 1 d . . .
F7A F 0.4948(3) 0.1849(4) 0.6190(2) 0.0488(14) Uani 1 1 d . . .
F22A F 0.3544(2) 0.2373(3) 0.9424(2) 0.0383(11) Uani 1 1 d . . .
F2A F 0.6593(3) 0.3007(5) 0.7813(3) 0.069(2) Uani 1 1 d . . .
F24A F 0.3946(3) 0.3579(3) 0.9830(2) 0.0428(12) Uani 1 1 d . . .
F8A F 0.5796(3) 0.2635(4) 0.5869(2) 0.0478(14) Uani 1 1 d . . .
F29B F -0.0333(3) 0.2544(4) 0.9030(2) 0.0414(12) Uani 1 1 d . . .
F11B F 0.1592(3) -0.0455(4) 0.5828(3) 0.0494(13) Uani 1 1 d . . .
F17A F 0.6197(10) 0.0408(5) 0.9742(5) 0.194(9) Uani 1 1 d . . .
F11A F 0.6999(3) 0.2843(5) 0.9256(3) 0.078(2) Uani 1 1 d . . .
F14B F 0.1870(3) 0.0987(4) 0.6705(3) 0.0526(14) Uani 1 1 d . . .
F21A F 0.4726(3) 0.4566(4) 0.9048(3) 0.0540(14) Uani 1 1 d . . .
F17B F -0.0074(3) -0.0958(3) 0.6806(3) 0.0581(16) Uani 1 1 d . . .
F19A F 0.3680(3) 0.4951(4) 0.8772(3) 0.0533(14) Uani 1 1 d . . .
F30A F 0.3847(3) 0.0966(4) 0.7160(2) 0.0483(13) Uani 1 1 d . . .
F36B F 0.0123(3) 0.0934(4) 0.8372(2) 0.0437(12) Uani 1 1 d . . .
F33B F -0.1876(3) 0.1470(4) 0.7747(3) 0.0526(14) Uani 1 1 d . . .
F23A F 0.2958(3) 0.3556(4) 0.9253(3) 0.0531(15) Uani 1 1 d . . .
F30B F 0.0363(2) 0.2698(3) 0.8202(2) 0.0380(11) Uani 1 1 d . . .
F13B F 0.1968(3) -0.0293(4) 0.7174(3) 0.0617(16) Uani 1 1 d . . .
F1B F -0.1306(3) 0.1198(4) 0.4315(3) 0.0554(15) Uani 1 1 d . . .
F31B F -0.1689(2) 0.2870(4) 0.7573(3) 0.0480(13) Uani 1 1 d . . .
F32B F -0.1689(3) 0.2355(4) 0.8600(2) 0.0510(14) Uani 1 1 d . . .
F5A F 0.6869(3) 0.1859(5) 0.6686(3) 0.0721(19) Uani 1 1 d . . .
F8B F -0.2103(3) 0.2286(4) 0.5071(3) 0.0637(18) Uani 1 1 d . . .
F16B F 0.0969(3) -0.1494(3) 0.6781(3) 0.0542(14) Uani 1 1 d . . .
F34B F -0.0891(3) 0.0885(4) 0.8800(2) 0.0485(13) Uani 1 1 d . . .
F15B F 0.1409(3) 0.0761(4) 0.7667(3) 0.0617(16) Uani 1 1 d . . .
F28A F 0.3757(5) -0.0484(5) 0.7190(3) 0.093(3) Uani 1 1 d . . .
F5B F -0.0886(3) 0.0091(4) 0.5483(4) 0.0651(18) Uani 1 1 d . . .
F10B F 0.0480(3) -0.0526(4) 0.5613(3) 0.0538(15) Uani 1 1 d . . .
F32A F 0.3062(3) 0.0401(6) 0.8213(3) 0.081(2) Uani 1 1 d . . .
F4A F 0.6534(3) 0.1231(5) 0.7559(3) 0.0617(17) Uani 1 1 d . . .
F3B F -0.0713(4) 0.2402(5) 0.4451(3) 0.0719(19) Uani 1 1 d . . .
F6A F 0.6028(3) 0.0913(4) 0.6574(3) 0.0688(17) Uani 1 1 d . . .
F12B F 0.1008(3) 0.0737(4) 0.5604(3) 0.0534(15) Uani 1 1 d . . .
F2B F -0.0219(3) 0.1187(6) 0.4654(3) 0.075(2) Uani 1 1 d . . .
F9A F 0.4978(3) 0.3244(4) 0.6421(3) 0.0664(18) Uani 1 1 d . . .
F3A F 0.6463(4) 0.3581(5) 0.6850(3) 0.075(2) Uani 1 1 d . . .
F1A F 0.5691(3) 0.3715(4) 0.7634(3) 0.0660(17) Uani 1 1 d . . .
F7B F -0.1863(3) 0.2334(5) 0.6133(3) 0.074(2) Uani 1 1 d . . .
F18B F 0.0644(3) -0.0769(4) 0.7682(3) 0.0643(17) Uani 1 1 d . . .
F29A F 0.4749(4) 0.0159(5) 0.7062(3) 0.079(2) Uani 1 1 d . . .
F4B F -0.1323(4) 0.0696(5) 0.6372(3) 0.074(2) Uani 1 1 d . . .
F18A F 0.6949(3) 0.1336(7) 1.0220(3) 0.097(3) Uani 1 1 d . . .
F12A F 0.6063(5) 0.3516(5) 0.9307(4) 0.090(2) Uani 1 1 d . . .
F33A F 0.3649(4) 0.0229(5) 0.9173(3) 0.0674(18) Uani 1 1 d . . .
F13A F 0.5737(3) 0.1711(5) 1.0679(3) 0.0630(18) Uani 1 1 d . . .
F14A F 0.4978(3) 0.1402(6) 0.9899(3) 0.088(3) Uani 1 1 d . . .
F16A F 0.6962(4) 0.1086(5) 0.9119(4) 0.089(3) Uani 1 1 d . . .
F31A F 0.3476(5) -0.0879(5) 0.8488(3) 0.101(3) Uani 1 1 d . . .
C15A C 0.3601(6) 0.0005(8) 0.8512(5) 0.053(3) Uani 1 1 d . . .
C16B C -0.0561(4) 0.1029(6) 0.8236(4) 0.0355(19) Uani 1 1 d . . .
F15A F 0.5151(4) 0.2733(5) 1.0111(3) 0.088(3) Uani 1 1 d . . .
F10A F 0.6598(4) 0.3063(6) 1.0241(3) 0.093(3) Uani 1 1 d . . .
C16A C 0.4866(7) -0.0407(8) 0.8396(5) 0.101(6) Uani 1 1 d DU . .
F36A F 0.5511(3) -0.0040(5) 0.8277(4) 0.085(2) Uani 1 1 d D . .
F35A F 0.4872(5) -0.1159(5) 0.8062(4) 0.099(3) Uani 1 1 d D . .
F34A F 0.4869(5) -0.0579(5) 0.9058(4) 0.103(3) Uani 1 1 d D . .

loop_
_atom_site_aniso_label
_atom_site_aniso_U_11
_atom_site_aniso_U_22
_atom_site_aniso_U_33
_atom_site_aniso_U_23
_atom_site_aniso_U_13
_atom_site_aniso_U_12
C63 0.066(14) 0.16(3) 0.086(14) -0.063(14) -0.015(11) 0.013(11)
Cl1 0.099(6) 0.130(8) 0.147(8) 0.014(6) 0.016(5) -0.025(5)
Cl2 0.243(16) 0.148(11) 0.230(15) -0.007(10) 0.061(12) -0.094(11)
Cl1A 0.192(18) 0.24(2) 0.35(3) -0.04(2) 0.063(18) 0.076(16)
C63A 0.13(2) 0.24(4) 0.12(2) 0.14(2) 0.04(2) 0.01(2)
Cl2A 0.192(14) 0.223(18) 0.122(10) -0.021(10) 0.008(9) 0.070(12)
Fe2 0.0235(5) 0.0186(6) 0.0269(5) 0.0007(5) -0.0045(4) -0.0017(5)
Fe1 0.0212(5) 0.0164(5) 0.0227(5) 0.0012(5) -0.0041(4) 0.0005(4)
Al1A 0.0173(9) 0.0213(11) 0.0220(10) 0.0052(8) 0.0052(8) -0.0003(8)
O1A 0.022(3) 0.045(3) 0.022(2) -0.008(2) 0.015(2) -0.010(2)
O2A 0.023(2) 0.026(3) 0.022(2) -0.002(2) 0.0015(19) 0.005(2)
O3A 0.035(3) 0.062(4) 0.026(3) 0.011(3) 0.010(2) 0.021(3)
O4A 0.069(4) 0.039(4) 0.038(3) 0.013(3) -0.012(3) -0.032(3)
C1A 0.013(3) 0.028(4) 0.020(3) -0.001(3) 0.010(3) -0.001(3)
C12A 0.019(3) 0.042(5) 0.023(3) -0.006(3) -0.002(3) -0.004(3)
C10A 0.030(5) 0.106(9) 0.034(5) 0.033(5) 0.002(4) 0.019(5)
C11A 0.028(4) 0.027(4) 0.029(4) 0.004(3) 0.007(3) 0.005(3)
C5A 0.018(3) 0.050(5) 0.028(4) 0.015(4) -0.002(3) 0.002(3)
C3A 0.052(5) 0.037(5) 0.035(5) 0.002(4) 0.015(4) 0.003(4)
C2A 0.049(5) 0.038(5) 0.052(5) -0.007(5) 0.012(4) -0.020(5)
C9A 0.024(3) 0.024(4) 0.016(3) 0.002(3) 0.001(3) 0.001(3)
C13A 0.033(4) 0.025(4) 0.034(4) 0.000(3) 0.006(3) -0.001(3)
C14A 0.056(5) 0.036(5) 0.035(4) -0.007(4) 0.018(4) -0.015(4)
C4A 0.038(5) 0.041(5) 0.035(4) 0.011(4) 0.013(4) 0.002(4)
C7A 0.048(6) 0.075(8) 0.031(4) 0.011(5) 0.008(4) 0.008(5)
C8A 0.103(11) 0.192(19) 0.043(6) 0.008(9) -0.006(7) 0.130(13)
C6A 0.051(6) 0.083(9) 0.055(6) -0.018(6) -0.031(5) -0.032(6)
C2 0.016(3) 0.017(4) 0.023(3) 0.000(3) -0.001(3) -0.002(3)
C5 0.026(3) 0.027(4) 0.023(3) -0.008(3) -0.003(3) 0.013(3)
C3 0.021(3) 0.024(4) 0.032(4) 0.004(3) -0.009(3) -0.005(3)
C1 0.025(3) 0.010(3) 0.018(3) 0.001(2) -0.002(3) -0.005(3)
C8 0.026(4) 0.030(5) 0.044(5) 0.010(4) -0.009(3) 0.005(3)
C25 0.026(3) 0.027(4) 0.011(3) -0.005(3) 0.004(3) 0.000(3)
C24 0.019(3) 0.023(4) 0.021(3) -0.005(3) 0.004(3) -0.002(3)
C29 0.033(4) 0.038(5) 0.029(4) -0.015(3) -0.002(3) -0.007(3)
C30 0.029(4) 0.034(4) 0.020(3) -0.005(3) 0.001(3) 0.001(3)
C27 0.061(6) 0.055(6) 0.007(3) 0.001(3) -0.006(3) 0.018(5)
C11 0.020(3) 0.025(4) 0.016(3) -0.001(3) -0.003(3) 0.005(3)
C18 0.028(4) 0.014(3) 0.016(3) -0.002(3) 0.004(3) -0.003(3)
C23 0.023(4) 0.031(4) 0.016(3) -0.007(3) 0.004(3) 0.005(3)
C9 0.023(4) 0.030(4) 0.035(4) 0.001(3) -0.002(3) 0.004(3)
C15 0.021(3) 0.020(4) 0.021(3) -0.003(3) -0.003(3) 0.003(3)
C13 0.016(3) 0.039(5) 0.015(3) 0.005(3) -0.002(3) -0.001(3)
C12 0.017(3) 0.035(4) 0.020(3) 0.000(3) -0.004(3) 0.007(3)
C31 0.034(4) 0.034(5) 0.023(4) 0.007(3) 0.005(3) -0.018(3)
C10 0.026(4) 0.027(5) 0.067(6) 0.015(4) -0.010(4) 0.001(3)
C16 0.032(4) 0.046(5) 0.027(4) -0.007(4) 0.012(3) 0.005(4)
C21 0.022(4) 0.026(4) 0.029(4) -0.002(3) 0.005(3) 0.003(3)
C14 0.023(4) 0.029(4) 0.022(3) 0.004(3) -0.003(3) -0.003(3)
C22 0.027(4) 0.025(4) 0.030(4) -0.009(3) -0.007(3) 0.003(3)
C4 0.034(4) 0.012(4) 0.035(4) 0.000(3) -0.017(3) -0.002(3)
C28 0.037(5) 0.050(6) 0.031(4) -0.020(4) -0.012(4) 0.013(4)
C19 0.033(4) 0.021(4) 0.024(4) -0.003(3) 0.001(3) -0.002(3)
C6 0.041(5) 0.038(5) 0.056(6) -0.016(4) -0.036(5) 0.011(4)
C26 0.034(4) 0.037(5) 0.022(4) 0.000(3) 0.007(3) 0.004(3)
C17 0.036(4) 0.025(4) 0.031(4) 0.007(3) 0.003(3) -0.001(3)
C7 0.020(4) 0.075(7) 0.027(4) 0.014(4) -0.003(3) 0.007(4)
C20 0.036(4) 0.019(4) 0.032(4) -0.007(3) 0.011(3) 0.005(3)
N1 0.020(3) 0.015(3) 0.015(3) -0.004(2) 0.004(2) 0.002(2)
B1 0.029(4) 0.020(4) 0.011(3) 0.002(3) 0.003(3) -0.005(3)
O1 0.023(2) 0.017(2) 0.014(2) -0.0005(18) 0.0013(18) -0.0043(19)
C34 0.026(3) 0.023(4) 0.023(3) 0.005(3) -0.001(3) 0.001(3)
C55 0.023(3) 0.016(3) 0.014(3) 0.004(2) 0.005(3) 0.005(3)
C32 0.029(4) 0.015(4) 0.017(3) 0.008(3) -0.004(3) -0.004(3)
C44 0.011(3) 0.042(5) 0.020(3) 0.004(3) 0.002(3) 0.005(3)
C40 0.027(4) 0.033(5) 0.044(5) -0.013(4) -0.006(3) -0.009(3)
C35 0.035(4) 0.016(4) 0.036(4) 0.001(3) -0.009(3) 0.001(3)
C36 0.027(4) 0.031(5) 0.026(4) 0.008(3) -0.005(3) -0.003(3)
C61 0.026(4) 0.027(4) 0.018(3) 0.002(3) -0.001(3) 0.003(3)
C41 0.025(4) 0.050(6) 0.051(5) 0.018(4) -0.015(4) -0.021(4)
C54 0.022(3) 0.028(4) 0.018(3) 0.001(3) 0.003(3) 0.000(3)
C52 0.020(3) 0.031(4) 0.031(4) -0.001(3) 0.004(3) -0.002(3)
C46 0.016(3) 0.021(4) 0.018(3) 0.004(3) 0.004(3) -0.006(3)
C56 0.022(3) 0.020(4) 0.015(3) 0.003(3) 0.001(3) -0.002(3)
C49 0.023(3) 0.019(4) 0.015(3) 0.003(3) 0.006(3) 0.007(3)
C33 0.015(3) 0.024(4) 0.019(3) -0.001(3) -0.003(3) 0.001(3)
C42 0.020(3) 0.020(4) 0.015(3) 0.003(3) -0.003(3) -0.006(3)
C39 0.036(4) 0.042(6) 0.041(5) 0.010(4) -0.024(4) -0.006(4)
C57 0.034(4) 0.036(5) 0.013(3) 0.007(3) 0.005(3) -0.003(3)
C45 0.025(4) 0.028(4) 0.024(3) 0.001(3) 0.001(3) 0.000(3)
C38 0.037(5) 0.030(5) 0.070(7) -0.012(4) -0.030(5) 0.003(4)
C43 0.017(3) 0.027(4) 0.023(3) 0.004(3) 0.000(3) -0.001(3)
C60 0.029(4) 0.037(5) 0.032(4) 0.005(3) -0.011(3) 0.006(3)
C59 0.049(5) 0.032(5) 0.022(4) 0.011(3) -0.007(3) -0.010(4)
C48 0.034(4) 0.047(5) 0.034(4) -0.005(4) 0.006(3) 0.002(4)
C53 0.024(4) 0.026(4) 0.022(3) 0.006(3) 0.008(3) -0.006(3)
C58 0.036(4) 0.038(5) 0.019(3) -0.004(3) 0.008(3) -0.004(3)
C50 0.027(4) 0.034(5) 0.027(4) 0.015(3) 0.001(3) -0.006(3)
C47 0.036(4) 0.039(5) 0.029(4) 0.004(3) 0.012(3) -0.010(4)
C51 0.025(4) 0.032(5) 0.039(4) 0.010(3) -0.012(3) 0.002(3)
C37 0.011(3) 0.115(9) 0.039(5) -0.022(6) 0.003(3) -0.006(5)
O2 0.020(2) 0.025(3) 0.012(2) -0.0050(18) -0.0002(17) 0.0023(19)
N2 0.018(3) 0.015(3) 0.015(2) 0.004(2) 0.001(2) 0.001(2)
B2 0.022(4) 0.018(4) 0.011(3) 0.003(3) 0.003(3) 0.000(3)
C62 0.034(4) 0.028(4) 0.022(3) -0.002(3) 0.010(3) 0.011(3)
Al1B 0.0168(9) 0.0176(11) 0.0152(9) -0.0008(7) 0.0056(7) -0.0020(7)
O4B 0.028(3) 0.027(3) 0.023(2) -0.003(2) 0.008(2) 0.001(2)
O3B 0.024(2) 0.020(3) 0.028(3) 0.003(2) 0.010(2) -0.005(2)
O2B 0.026(3) 0.017(3) 0.036(3) 0.003(2) 0.011(2) 0.002(2)
O1B 0.031(3) 0.025(3) 0.029(3) -0.001(2) -0.007(2) -0.006(2)
C4B 0.031(4) 0.043(5) 0.051(5) -0.010(4) -0.011(4) 0.001(4)
C2B 0.057(6) 0.062(7) 0.033(5) -0.013(5) -0.006(4) 0.015(5)
C5B 0.022(3) 0.023(4) 0.027(4) 0.000(3) 0.001(3) -0.006(3)
C7B 0.041(5) 0.042(5) 0.043(5) -0.004(4) -0.003(4) -0.001(4)
C6B 0.049(5) 0.029(5) 0.045(5) -0.003(4) 0.017(4) 0.017(4)
C1B 0.024(3) 0.027(4) 0.022(3) -0.009(3) -0.004(3) 0.000(3)
C8B 0.051(5) 0.023(5) 0.055(6) 0.003(4) 0.009(4) 0.003(4)
C3B 0.035(5) 0.040(5) 0.058(6) -0.003(4) -0.015(4) 0.000(4)
C12B 0.026(4) 0.025(4) 0.027(4) -0.011(3) 0.004(3) 0.001(3)
C9B 0.018(3) 0.019(4) 0.020(3) 0.004(3) 0.006(3) -0.008(3)
C10B 0.024(4) 0.037(5) 0.021(3) -0.002(3) 0.005(3) -0.006(3)
C11B 0.031(4) 0.021(4) 0.046(5) 0.001(3) 0.007(4) -0.006(3)
C13B 0.026(4) 0.025(4) 0.017(3) 0.002(3) 0.009(3) 0.001(3)
C14B 0.040(5) 0.040(5) 0.024(4) -0.006(3) 0.013(3) -0.004(4)
C15B 0.033(4) 0.048(6) 0.036(4) -0.006(4) 0.005(4) -0.002(4)
F25B 0.033(2) 0.054(3) 0.021(2) -0.007(2) 0.0002(17) 0.001(2)
F19B 0.044(3) 0.071(4) 0.023(2) 0.011(2) -0.003(2) -0.007(3)
F9B 0.060(3) 0.023(3) 0.089(4) 0.002(3) -0.021(3) 0.002(3)
F20B 0.041(3) 0.052(3) 0.023(2) -0.008(2) 0.0093(19) 0.003(2)
F20A 0.071(4) 0.074(4) 0.044(3) 0.023(3) 0.011(3) -0.034(3)
F22B 0.049(3) 0.047(3) 0.042(3) -0.019(2) 0.008(2) 0.013(2)
F26A 0.070(3) 0.041(3) 0.0152(19) -0.002(2) 0.002(2) 0.009(3)
F27A 0.047(3) 0.070(4) 0.041(3) 0.014(3) -0.001(2) 0.035(3)
F35B 0.065(3) 0.025(3) 0.037(3) -0.003(2) 0.019(2) -0.011(2)
F28B 0.048(3) 0.028(3) 0.034(2) -0.0066(19) 0.016(2) -0.001(2)
F24B 0.055(3) 0.020(3) 0.087(4) 0.017(3) 0.012(3) 0.002(2)
F25A 0.058(3) 0.069(4) 0.047(3) 0.005(3) -0.013(3) -0.038(3)
F27B 0.018(2) 0.053(3) 0.040(2) -0.018(2) 0.0008(17) 0.011(2)
F26B 0.035(3) 0.036(3) 0.066(3) -0.012(2) 0.001(2) -0.015(2)
F21B 0.048(3) 0.050(3) 0.044(3) 0.021(2) 0.019(2) -0.016(2)
F6B 0.031(3) 0.054(4) 0.069(4) 0.009(3) -0.018(2) -0.014(2)
F23B 0.023(2) 0.039(3) 0.059(3) -0.007(2) 0.003(2) 0.001(2)
F7A 0.041(3) 0.068(4) 0.037(3) 0.015(2) -0.005(2) -0.023(3)
F22A 0.040(3) 0.044(3) 0.031(2) 0.016(2) 0.007(2) -0.011(2)
F2A 0.074(4) 0.099(5) 0.034(3) -0.011(3) 0.010(3) -0.055(4)
F24A 0.068(3) 0.036(3) 0.024(2) -0.0076(19) -0.002(2) -0.006(2)
F8A 0.065(3) 0.056(3) 0.024(2) -0.006(2) 0.024(2) -0.028(3)
F29B 0.049(3) 0.055(3) 0.020(2) -0.002(2) 0.002(2) -0.013(2)
F11B 0.041(3) 0.052(3) 0.056(3) -0.014(3) 0.012(2) 0.016(2)
F17A 0.49(3) 0.020(4) 0.070(6) 0.021(4) 0.034(9) 0.018(8)
F11A 0.074(4) 0.117(6) 0.044(3) 0.001(3) 0.013(3) -0.055(4)
F14B 0.034(3) 0.043(3) 0.081(4) -0.003(3) 0.011(3) -0.009(2)
F21A 0.054(3) 0.049(4) 0.060(3) -0.006(3) 0.007(3) -0.017(3)
F17B 0.048(3) 0.026(3) 0.101(5) 0.005(3) 0.017(3) -0.012(2)
F19A 0.059(3) 0.041(3) 0.061(3) -0.007(3) 0.012(3) 0.009(3)
F30A 0.059(3) 0.058(4) 0.027(2) 0.002(2) -0.008(2) 0.006(3)
F36B 0.047(3) 0.041(3) 0.043(3) 0.009(2) 0.001(2) 0.009(2)
F33B 0.037(3) 0.069(4) 0.052(3) -0.009(3) 0.004(2) -0.020(3)
F23A 0.039(3) 0.074(4) 0.048(3) 0.012(3) 0.017(2) 0.029(3)
F30B 0.026(2) 0.049(3) 0.039(3) -0.002(2) 0.0023(19) -0.009(2)
F13B 0.049(3) 0.056(4) 0.077(4) 0.000(3) -0.028(3) 0.019(3)
F1B 0.057(3) 0.073(4) 0.034(3) -0.020(3) -0.014(2) 0.000(3)
F31B 0.036(3) 0.060(4) 0.047(3) -0.001(2) 0.006(2) 0.011(2)
F32B 0.042(3) 0.078(4) 0.034(3) -0.006(3) 0.021(2) 0.000(3)
F5A 0.055(4) 0.085(5) 0.080(4) 0.001(4) 0.040(3) 0.008(3)
F8B 0.044(3) 0.049(4) 0.095(5) -0.023(3) -0.038(3) 0.016(3)
F16B 0.071(4) 0.022(3) 0.071(4) 0.001(2) 0.018(3) 0.007(2)
F34B 0.071(4) 0.044(3) 0.032(2) 0.007(2) 0.019(2) -0.011(3)
F15B 0.063(4) 0.071(4) 0.050(3) -0.025(3) -0.010(3) -0.005(3)
F28A 0.165(7) 0.075(5) 0.038(3) -0.024(3) 0.010(4) -0.087(5)
F5B 0.059(3) 0.030(3) 0.104(5) -0.014(3) -0.032(3) 0.012(3)
F10B 0.049(3) 0.058(4) 0.053(3) -0.028(3) -0.010(3) 0.011(3)
F32A 0.040(3) 0.139(7) 0.066(4) -0.017(4) 0.014(3) 0.003(4)
F4A 0.051(3) 0.088(5) 0.046(3) -0.001(3) -0.008(3) 0.040(3)
F3B 0.100(5) 0.079(5) 0.037(3) 0.014(3) 0.006(3) -0.016(4)
F6A 0.076(4) 0.048(4) 0.083(4) -0.021(3) 0.012(3) 0.014(3)
F12B 0.071(4) 0.054(4) 0.038(3) 0.014(2) 0.027(3) 0.019(3)
F2B 0.050(3) 0.133(7) 0.041(3) -0.032(4) 0.003(3) 0.015(4)
F9A 0.092(4) 0.064(4) 0.045(3) 0.024(3) 0.023(3) 0.047(4)
F3A 0.108(5) 0.080(5) 0.037(3) 0.009(3) 0.005(3) -0.068(4)
F1A 0.076(4) 0.053(4) 0.072(4) -0.024(3) 0.036(3) -0.012(3)
F7B 0.065(4) 0.105(6) 0.052(4) -0.016(3) 0.016(3) 0.032(4)
F18B 0.085(4) 0.055(4) 0.054(3) 0.025(3) 0.022(3) 0.009(3)
F29A 0.114(6) 0.064(4) 0.063(4) -0.004(3) 0.061(4) 0.017(4)
F4B 0.090(5) 0.078(5) 0.053(3) 0.020(3) -0.014(3) -0.051(4)
F18A 0.054(4) 0.176(9) 0.061(4) 0.001(5) -0.016(3) 0.041(5)
F12A 0.139(7) 0.052(4) 0.079(5) 0.004(4) -0.004(5) -0.019(5)
F33A 0.093(5) 0.087(5) 0.024(2) -0.016(3) 0.023(3) -0.016(4)
F13A 0.040(3) 0.116(6) 0.032(3) 0.037(3) -0.005(2) -0.003(3)
F14A 0.046(3) 0.190(9) 0.027(3) 0.003(4) 0.008(2) -0.050(4)
F16A 0.100(5) 0.101(6) 0.064(4) -0.014(4) -0.022(4) 0.061(5)
F31A 0.157(8) 0.090(6) 0.056(4) 0.007(4) 0.009(4) -0.097(6)
C15A 0.057(6) 0.067(7) 0.036(5) -0.009(5) 0.008(4) -0.006(5)
C16B 0.045(5) 0.032(5) 0.029(4) 0.001(3) 0.004(4) -0.007(4)
F15A 0.108(6) 0.114(6) 0.041(3) -0.009(3) 0.009(3) 0.064(5)
F10A 0.115(6) 0.117(6) 0.046(3) -0.013(4) 0.006(4) -0.061(5)
C16A 0.112(12) 0.094(12) 0.100(11) 0.064(9) 0.055(9) 0.059(9)
F36A 0.061(4) 0.069(5) 0.124(6) -0.017(4) 0.009(4) 0.020(4)
F35A 0.143(7) 0.053(5) 0.098(6) -0.031(4) -0.026(5) 0.043(5)
F34A 0.129(7) 0.080(6) 0.097(6) 0.045(5) -0.013(5) 0.030(5)

loop_
_atom_type_symbol
_atom_type_description
_atom_type_scat_dispersion_real
_atom_type_scat_dispersion_imag
_atom_type_scat_source
C C 0.0181 0.0091 'International Tables Vol C Tables 4.2.6.8 and 6.1.1.4'
H H 0.0000 0.0000 'International Tables Vol C Tables 4.2.6.8 and 6.1.1.4'
B B 0.0090 0.0039 'International Tables Vol C Tables 4.2.6.8 and 6.1.1.4'
N N 0.0311 0.0180 'International Tables Vol C Tables 4.2.6.8 and 6.1.1.4'
O O 0.0492 0.0322 'International Tables Vol C Tables 4.2.6.8 and 6.1.1.4'
F F 0.0727 0.0534 'International Tables Vol C Tables 4.2.6.8 and 6.1.1.4'
Al Al 0.2130 0.2455 'International Tables Vol C Tables 4.2.6.8 and 6.1.1.4'
Fe Fe -1.1336 3.1974 'International Tables Vol C Tables 4.2.6.8 and 6.1.1.4'
Cl Cl 0.3639 0.7018 'International Tables Vol C Tables 4.2.6.8 and 6.1.1.4'

loop_
_geom_angle_atom_site_label_1
_geom_angle_atom_site_label_2
_geom_angle_atom_site_label_3
_geom_angle
Cl1 C63 Cl2 123.9(17)
Cl1 C63 H63A 106.4
Cl2 C63 H63A 106.4
Cl1 C63 H63B 106.4
Cl2 C63 H63B 106.4
H63A C63 H63B 106.4
Cl1A C63A Cl2A 124(2)
Cl1A C63A H63C 106.3
Cl2A C63A H63C 106.3
Cl1A C63A H63D 106.3
Cl2A C63A H63D 106.3
H63C C63A H63D 106.4
C32 Fe2 C35 68.0(3)
C32 Fe2 C38 112.9(3)
C35 Fe2 C38 178.2(4)
C32 Fe2 C37 113.5(3)
C35 Fe2 C37 136.9(4)
C38 Fe2 C37 41.4(4)
C32 Fe2 C41 141.4(3)
C35 Fe2 C41 109.9(3)
C38 Fe2 C41 68.4(4)
C37 Fe2 C41 40.6(4)
C32 Fe2 C36 41.4(3)
C35 Fe2 C36 40.2(3)
C38 Fe2 C36 139.5(4)
C37 Fe2 C36 110.6(3)
C41 Fe2 C36 111.0(3)
C32 Fe2 C40 178.7(3)
C35 Fe2 C40 112.5(3)
C38 Fe2 C40 66.6(4)
C37 Fe2 C40 67.1(4)
C41 Fe2 C40 39.8(4)
C36 Fe2 C40 139.7(3)
C32 Fe2 C34 67.8(3)
C35 Fe2 C34 40.7(3)
C38 Fe2 C34 141.0(4)
C37 Fe2 C34 177.1(5)
C41 Fe2 C34 136.8(4)
C36 Fe2 C34 68.5(3)
C40 Fe2 C34 111.7(3)
C32 Fe2 C39 139.5(3)
C35 Fe2 C39 141.1(4)
C38 Fe2 C39 39.2(4)
C37 Fe2 C39 67.3(4)
C41 Fe2 C39 67.1(3)
C36 Fe2 C39 177.8(3)
C40 Fe2 C39 39.4(4)
C34 Fe2 C39 113.6(3)
C32 Fe2 C33 40.9(3)
C35 Fe2 C33 68.6(3)
C38 Fe2 C33 113.2(3)
C37 Fe2 C33 142.3(4)
C41 Fe2 C33 177.0(4)
C36 Fe2 C33 69.6(3)
C40 Fe2 C33 138.0(3)
C34 Fe2 C33 40.4(3)
C39 Fe2 C33 112.3(3)
C1 Fe1 C5 41.1(3)
C1 Fe1 C4 67.9(3)
C5 Fe1 C4 41.0(3)
C1 Fe1 C6 121.2(3)
C5 Fe1 C6 153.7(4)
C4 Fe1 C6 165.0(4)
C1 Fe1 C8 163.6(3)
C5 Fe1 C8 125.0(3)
C4 Fe1 C8 107.3(3)
C6 Fe1 C8 67.3(4)
C1 Fe1 C7 155.0(3)
C5 Fe1 C7 163.2(4)
C4 Fe1 C7 127.0(3)
C6 Fe1 C7 40.0(4)
C8 Fe1 C7 40.2(4)
C1 Fe1 C10 109.3(3)
C5 Fe1 C10 118.3(4)
C4 Fe1 C10 152.3(4)
C6 Fe1 C10 40.3(4)
C8 Fe1 C10 67.1(3)
C7 Fe1 C10 67.3(4)
C1 Fe1 C9 127.5(3)
C5 Fe1 C9 106.3(3)
C4 Fe1 C9 118.1(3)
C6 Fe1 C9 67.4(3)
C8 Fe1 C9 39.5(3)
C7 Fe1 C9 67.0(3)
C10 Fe1 C9 40.2(3)
C1 Fe1 C3 68.0(3)
C5 Fe1 C3 69.1(3)
C4 Fe1 C3 40.4(3)
C6 Fe1 C3 128.6(4)
C8 Fe1 C3 119.3(3)
C7 Fe1 C3 109.1(3)
C10 Fe1 C3 166.4(3)
C9 Fe1 C3 152.0(3)
C1 Fe1 C2 41.0(3)
C5 Fe1 C2 70.0(3)
C4 Fe1 C2 68.7(3)
C6 Fe1 C2 109.4(3)
C8 Fe1 C2 153.7(3)
C7 Fe1 C2 120.3(3)
C10 Fe1 C2 128.5(3)
C9 Fe1 C2 165.7(3)
C3 Fe1 C2 40.8(3)
O4A Al1A O1A 109.5(3)
O4A Al1A O2A 115.8(3)
O1A Al1A O2A 108.1(2)
O4A Al1A O3A 106.9(3)
O1A Al1A O3A 112.4(3)
O2A Al1A O3A 104.1(3)
C1A O1A Al1A 150.4(5)
C5A O2A Al1A 149.2(5)
C9A O3A Al1A 150.2(6)
C13A O4A Al1A 148.5(6)
O1A C1A C3A 110.7(6)
O1A C1A C2A 111.1(6)
C3A C1A C2A 110.9(7)
O1A C1A C4A 106.7(5)
C3A C1A C4A 109.1(6)
C2A C1A C4A 108.3(7)
F27A C12A F26A 107.6(6)
F27A C12A F25A 110.6(6)
F26A C12A F25A 104.4(7)
F27A C12A C9A 114.7(7)
F26A C12A C9A 109.7(5)
F25A C12A C9A 109.3(6)
F21A C10A F19A 115.4(10)
F21A C10A F20A 110.9(8)
F19A C10A F20A 111.3(7)
F21A C10A C9A 107.7(7)
F19A C10A C9A 109.2(8)
F20A C10A C9A 101.2(8)
F24A C11A F22A 107.4(6)
F24A C11A F23A 108.3(6)
F22A C11A F23A 104.3(6)
F24A C11A C9A 113.5(6)
F22A C11A C9A 111.0(6)
F23A C11A C9A 111.9(6)
O2A C5A C8A 110.9(8)
O2A C5A C7A 112.0(6)
C8A C5A C7A 107.1(9)
O2A C5A C6A 107.9(7)
C8A C5A C6A 111.9(11)
C7A C5A C6A 107.0(8)
F4A C3A F6A 112.2(8)
F4A C3A F5A 102.1(8)
F6A C3A F5A 107.2(7)
F4A C3A C1A 112.2(7)
F6A C3A C1A 112.2(8)
F5A C3A C1A 110.4(7)
F3A C2A F2A 106.9(7)
F3A C2A F1A 111.7(9)
F2A C2A F1A 98.9(7)
F3A C2A C1A 116.4(7)
F2A C2A C1A 111.3(8)
F1A C2A C1A 110.2(7)
O3A C9A C11A 110.6(6)
O3A C9A C12A 115.3(6)
C11A C9A C12A 109.4(6)
O3A C9A C10A 109.4(6)
C11A C9A C10A 103.9(6)
C12A C9A C10A 107.5(6)
O4A C13A C15A 106.6(7)
O4A C13A C16A 107.6(8)
C15A C13A C16A 111.0(8)
O4A C13A C14A 111.3(7)
C15A C13A C14A 108.9(7)
C16A C13A C14A 111.3(7)
F28A C14A F30A 110.9(9)
F28A C14A F29A 108.0(8)
F30A C14A F29A 105.1(7)
F28A C14A C13A 111.6(7)
F30A C14A C13A 110.7(7)
F29A C14A C13A 110.3(8)
F7A C4A F8A 109.0(7)
F7A C4A F9A 108.3(7)
F8A C4A F9A 107.0(7)
F7A C4A C1A 111.7(6)
F8A C4A C1A 111.7(6)
F9A C4A C1A 109.1(7)
F14A C7A F13A 109.4(8)
F14A C7A F15A 101.8(9)
F13A C7A F15A 106.9(8)
F14A C7A C5A 111.9(8)
F13A C7A C5A 113.6(8)
F15A C7A C5A 112.4(8)
F17A C8A F16A 115.2(14)
F17A C8A F18A 111.1(12)
F16A C8A F18A 102.8(13)
F17A C8A C5A 114.9(15)
F16A C8A C5A 106.0(12)
F18A C8A C5A 105.8(13)
F11A C6A F10A 111.8(8)
F11A C6A F12A 103.8(10)
F10A C6A F12A 106.7(10)
F11A C6A C5A 112.0(10)
F10A C6A C5A 113.3(9)
F12A C6A C5A 108.6(7)
C1 C2 C3 105.6(6)
C1 C2 B1 108.3(6)
C3 C2 B1 145.5(6)
C1 C2 Fe1 68.0(4)
C3 C2 Fe1 69.6(4)
B1 C2 Fe1 130.3(5)
C4 C5 C1 105.7(6)
C4 C5 Fe1 69.8(4)
C1 C5 Fe1 69.1(4)
C4 C5 H5 127.2
C1 C5 H5 127.2
Fe1 C5 H5 127.2
C4 C3 C2 108.4(6)
C4 C3 Fe1 68.9(4)
C2 C3 Fe1 69.6(4)
C4 C3 H3 125.8
C2 C3 H3 125.8
Fe1 C3 H3 125.8
C5 C1 C2 110.7(6)
C5 C1 C11 137.9(6)
C2 C1 C11 111.4(6)
C5 C1 Fe1 69.8(4)
C2 C1 Fe1 70.9(4)
C11 C1 Fe1 124.9(5)
C9 C8 C7 108.5(8)
C9 C8 Fe1 70.6(4)
C7 C8 Fe1 70.0(5)
C9 C8 H8 125.7
C7 C8 H8 125.7
Fe1 C8 H8 125.7
C30 C25 C26 120.1(7)
C30 C25 C24 120.2(6)
C26 C25 C24 119.7(7)
O1 C24 C25 116.6(6)
O1 C24 C31 122.3(6)
C25 C24 C31 121.0(6)
C30 C29 C28 118.8(8)
C30 C29 H29 120.6
C28 C29 H29 120.6
C29 C30 C25 121.1(7)
C29 C30 H30 119.5
C25 C30 H30 119.5
C28 C27 C26 121.5(7)
C28 C27 H27 119.2
C26 C27 H27 119.2
N1 C11 C12 119.8(6)
N1 C11 C1 108.8(6)
C12 C11 C1 131.4(6)
C19 C18 C23 117.3(6)
C19 C18 B1 124.6(6)
C23 C18 B1 118.0(6)
C22 C23 C18 120.9(6)
C22 C23 H23 119.6
C18 C23 H23 119.6
C8 C9 C10 108.2(8)
C8 C9 Fe1 69.9(4)
C10 C9 Fe1 69.9(5)
C8 C9 H9 125.9
C10 C9 H9 125.9
Fe1 C9 H9 125.9
N1 C15 C14 123.0(6)
N1 C15 H15 118.5
C14 C15 H15 118.5
C12 C13 C14 122.9(6)
C12 C13 H13 118.5
C14 C13 H13 118.5
C13 C12 C11 117.5(6)
C13 C12 C16 122.1(7)
C11 C12 C16 120.4(7)
C24 C31 H31A 109.5
C24 C31 H31B 109.5
H31A C31 H31B 109.5
C24 C31 H31C 109.5
H31A C31 H31C 109.5
H31B C31 H31C 109.5
C9 C10 C6 107.4(8)
C9 C10 Fe1 69.9(5)
C6 C10 Fe1 69.5(5)
C9 C10 H10 126.3
C6 C10 H10 126.3
Fe1 C10 H10 126.3
C12 C16 H16A 109.5
C12 C16 H16B 109.5
H16A C16 H16B 109.5
C12 C16 H16C 109.5
H16A C16 H16C 109.5
H16B C16 H16C 109.5
C22 C21 C20 119.7(7)
C22 C21 H21 120.2
C20 C21 H21 120.2
C15 C14 C13 115.5(7)
C15 C14 C17 122.8(7)
C13 C14 C17 121.7(7)
C21 C22 C23 120.6(7)
C21 C22 H22 119.7
C23 C22 H22 119.7
C3 C4 C5 109.6(6)
C3 C4 Fe1 70.7(4)
C5 C4 Fe1 69.3(4)
C3 C4 H4 125.2
C5 C4 H4 125.2
Fe1 C4 H4 125.2
C27 C28 C29 121.2(7)
C27 C28 H28 119.4
C29 C28 H28 119.4
C20 C19 C18 122.2(7)
C20 C19 H19 118.9
C18 C19 H19 118.9
C7 C6 C10 108.0(8)
C7 C6 Fe1 70.1(5)
C10 C6 Fe1 70.2(5)
C7 C6 H6 126.0
C10 C6 H6 126.0
Fe1 C6 H6 126.0
C27 C26 C25 117.1(8)
C27 C26 H26 121.5
C25 C26 H26 121.5
C14 C17 H17A 109.5
C14 C17 H17B 109.5
H17A C17 H17B 109.5
C14 C17 H17C 109.5
H17A C17 H17C 109.5
H17B C17 H17C 109.5
C6 C7 C8 107.9(8)
C6 C7 Fe1 69.9(5)
C8 C7 Fe1 69.9(4)
C6 C7 H7 126.0
C8 C7 H7 126.0
Fe1 C7 H7 126.0
C19 C20 C21 119.3(7)
C19 C20 H20 120.3
C21 C20 H20 120.3
C15 N1 C11 121.2(6)
C15 N1 B1 126.4(6)
C11 N1 B1 112.2(6)
O1 B1 C2 116.1(6)
O1 B1 N1 102.3(5)
C2 B1 N1 98.8(5)
O1 B1 C18 109.8(5)
C2 B1 C18 118.3(6)
N1 B1 C18 109.5(5)
C24 O1 B1 126.1(5)
C33 C34 C35 108.6(6)
C33 C34 Fe2 70.1(4)
C35 C34 Fe2 68.9(4)
C33 C34 H34 125.7
C35 C34 H34 125.7
Fe2 C34 H34 125.7
O2 C55 C56 116.1(6)
O2 C55 C62 122.7(6)
C56 C55 C62 121.2(6)
C33 C32 C36 110.0(6)
C33 C32 C42 111.2(6)
C36 C32 C42 138.8(6)
C33 C32 Fe2 71.3(4)
C36 C32 Fe2 70.2(4)
C42 C32 Fe2 122.8(5)
C43 C44 C45 122.7(7)
C43 C44 H44 118.7
C45 C44 H44 118.7
C39 C40 C41 109.5(8)
C39 C40 Fe2 70.8(5)
C41 C40 Fe2 69.9(5)
C39 C40 H40 125.2
C41 C40 H40 125.2
Fe2 C40 H40 125.2
C36 C35 C34 109.5(7)
C36 C35 Fe2 70.2(4)
C34 C35 Fe2 70.3(4)
C36 C35 H35 125.2
C34 C35 H35 125.2
Fe2 C35 H35 125.2
C35 C36 C32 106.0(7)
C35 C36 Fe2 69.7(4)
C32 C36 Fe2 68.4(4)
C35 C36 H36 127.0
C32 C36 H36 127.0
Fe2 C36 H36 127.0
C60 C61 C56 120.1(7)
C60 C61 H61 120.0
C56 C61 H61 120.0
C40 C41 C37 107.1(8)
C40 C41 Fe2 70.3(4)
C37 C41 Fe2 69.7(5)
C40 C41 H41 126.4
C37 C41 H41 126.4
Fe2 C41 H41 126.4
C53 C54 C49 122.0(6)
C53 C54 H54 119.0
C49 C54 H54 119.0
C53 C52 C51 118.7(7)
C53 C52 H52 120.6
C51 C52 H52 120.6
N2 C46 C45 121.8(6)
N2 C46 H46 119.1
C45 C46 H46 119.1
C61 C56 C57 119.1(6)
C61 C56 C55 120.5(6)
C57 C56 C55 120.3(6)
C50 C49 C54 116.4(6)
C50 C49 B2 118.1(6)
C54 C49 B2 125.5(6)
C34 C33 C32 105.9(6)
C34 C33 B2 145.8(6)
C32 C33 B2 108.0(6)
C34 C33 Fe2 69.5(4)
C32 C33 Fe2 67.8(4)
B2 C33 Fe2 128.6(5)
N2 C42 C43 120.0(6)
N2 C42 C32 109.0(6)
C43 C42 C32 131.0(6)
C38 C39 C40 108.9(9)
C38 C39 Fe2 69.6(5)
C40 C39 Fe2 69.8(5)
C38 C39 H39 125.6
C40 C39 H39 125.6
Fe2 C39 H39 125.6
C58 C57 C56 120.1(7)
C58 C57 H57 119.9
C56 C57 H57 119.9
C46 C45 C44 116.6(7)
C46 C45 C48 121.7(7)
C44 C45 C48 121.7(7)
C39 C38 C37 107.6(8)
C39 C38 Fe2 71.3(5)
C37 C38 Fe2 69.4(5)
C39 C38 H38 126.2
C37 C38 H38 126.2
Fe2 C38 H38 126.2
C44 C43 C42 117.5(6)
C44 C43 C47 122.5(7)
C42 C43 C47 120.0(7)
C59 C60 C61 120.2(8)
C59 C60 H60 119.9
C61 C60 H60 119.9
C58 C59 C60 120.9(7)
C58 C59 H59 119.6
C60 C59 H59 119.6
C45 C48 H48A 109.5
C45 C48 H48B 109.5
H48A C48 H48B 109.5
C45 C48 H48C 109.5
H48A C48 H48C 109.5
H48B C48 H48C 109.5
C54 C53 C52 120.3(7)
C54 C53 H53 119.8
C52 C53 H53 119.8
C59 C58 C57 119.6(7)
C59 C58 H58 120.2
C57 C58 H58 120.2
C51 C50 C49 122.5(7)
C51 C50 H50 118.7
C49 C50 H50 118.7
C43 C47 H47A 109.5
C43 C47 H47B 109.5
H47A C47 H47B 109.5
C43 C47 H47C 109.5
H47A C47 H47C 109.5
H47B C47 H47C 109.5
C50 C51 C52 120.0(7)
C50 C51 H51 120.0
C52 C51 H51 120.0
C41 C37 C38 106.9(8)
C41 C37 Fe2 69.8(5)
C38 C37 Fe2 69.2(5)
C41 C37 H37 126.6
C38 C37 H37 126.6
Fe2 C37 H37 126.6
C55 O2 B2 126.0(5)
C46 N2 C42 121.4(6)
C46 N2 B2 125.7(5)
C42 N2 B2 112.8(5)
O2 B2 C33 114.2(5)
O2 B2 N2 102.1(5)
C33 B2 N2 98.6(5)
O2 B2 C49 111.7(5)
C33 B2 C49 117.1(6)
N2 B2 C49 111.2(5)
C55 C62 H62A 109.5
C55 C62 H62B 109.5
H62A C62 H62B 109.5
C55 C62 H62C 109.5
H62A C62 H62C 109.5
H62B C62 H62C 109.5
O1B Al1B O4B 108.8(3)
O1B Al1B O3B 107.7(3)
O4B Al1B O3B 112.5(3)
O1B Al1B O2B 112.7(3)
O4B Al1B O2B 108.6(3)
O3B Al1B O2B 106.6(2)
C13B O4B Al1B 151.4(5)
C9B O3B Al1B 145.2(5)
C5B O2B Al1B 149.0(5)
C1B O1B Al1B 147.5(5)
F9B C4B F8B 111.2(8)
F9B C4B F7B 105.3(8)
F8B C4B F7B 105.2(7)
F9B C4B C1B 113.3(7)
F8B C4B C1B 112.9(7)
F7B C4B C1B 108.2(7)
F2B C2B F3B 106.1(10)
F2B C2B F1B 110.5(8)
F3B C2B F1B 106.4(8)
F2B C2B C1B 112.1(8)
F3B C2B C1B 110.7(8)
F1B C2B C1B 110.8(8)
O2B C5B C8B 107.3(6)
O2B C5B C6B 111.4(6)
C8B C5B C6B 108.5(7)
O2B C5B C7B 111.5(6)
C8B C5B C7B 110.0(7)
C6B C5B C7B 108.2(6)
F13B C7B F14B 107.5(8)
F13B C7B F15B 109.4(8)
F14B C7B F15B 107.8(8)
F13B C7B C5B 111.8(7)
F14B C7B C5B 110.5(7)
F15B C7B C5B 109.7(7)
F12B C6B F10B 108.4(8)
F12B C6B F11B 107.3(7)
F10B C6B F11B 108.0(7)
F12B C6B C5B 110.2(7)
F10B C6B C5B 110.6(7)
F11B C6B C5B 112.2(7)
O1B C1B C3B 111.1(6)
O1B C1B C4B 110.6(6)
C3B C1B C4B 110.0(7)
O1B C1B C2B 107.7(6)
C3B C1B C2B 109.3(7)
C4B C1B C2B 108.1(7)
F17B C8B F16B 107.3(7)
F17B C8B F18B 107.0(8)
F16B C8B F18B 106.6(7)
F17B C8B C5B 112.7(7)
F16B C8B C5B 112.8(7)
F18B C8B C5B 110.1(7)
F6B C3B F4B 108.4(8)
F6B C3B F5B 105.4(7)
F4B C3B F5B 106.9(8)
F6B C3B C1B 116.0(7)
F4B C3B C1B 110.7(7)
F5B C3B C1B 108.9(8)
F25B C12B F27B 108.0(6)
F25B C12B F26B 106.8(6)
F27B C12B F26B 106.1(6)
F25B C12B C9B 112.4(6)
F27B C12B C9B 111.1(6)
F26B C12B C9B 112.2(6)
O3B C9B C12B 107.2(6)
O3B C9B C11B 111.7(5)
C12B C9B C11B 109.0(6)
O3B C9B C10B 109.9(6)
C12B C9B C10B 109.4(5)
C11B C9B C10B 109.6(6)
F20B C10B F21B 106.9(6)
F20B C10B F19B 107.7(6)
F21B C10B F19B 107.7(6)
F20B C10B C9B 110.6(6)
F21B C10B C9B 112.7(6)
F19B C10B C9B 111.1(6)
F23B C11B F22B 107.2(6)
F23B C11B F24B 108.4(7)
F22B C11B F24B 106.9(7)
F23B C11B C9B 110.5(6)
F22B C11B C9B 110.9(6)
F24B C11B C9B 112.6(6)
O4B C13B C14B 111.7(6)
O4B C13B C15B 109.4(6)
C14B C13B C15B 110.3(6)
O4B C13B C16B 110.8(6)
C14B C13B C16B 107.6(6)
C15B C13B C16B 106.8(6)
F29B C14B F30B 109.7(7)
F29B C14B F28B 107.5(6)
F30B C14B F28B 107.0(7)
F29B C14B C13B 114.3(7)
F30B C14B C13B 109.9(6)
F28B C14B C13B 108.1(6)
F33B C15B F31B 108.2(7)
F33B C15B F32B 107.3(7)
F31B C15B F32B 107.0(7)
F33B C15B C13B 112.0(7)
F31B C15B C13B 109.8(7)
F32B C15B C13B 112.4(7)
F32A C15A F33A 109.8(9)
F32A C15A F31A 107.1(9)
F33A C15A F31A 106.6(9)
F32A C15A C13A 111.7(9)
F33A C15A C13A 110.3(8)
F31A C15A C13A 111.3(9)
F34B C16B F35B 108.1(7)
F34B C16B F36B 108.7(7)
F35B C16B F36B 107.1(7)
F34B C16B C13B 112.6(7)
F35B C16B C13B 110.7(6)
F36B C16B C13B 109.4(6)
F35A C16A F34A 108.9(9)
F35A C16A F36A 103.4(9)
F34A C16A F36A 106.1(10)
F35A C16A C13A 114.7(10)
F34A C16A C13A 112.2(9)
F36A C16A C13A 110.9(8)

loop_
_geom_bond_atom_site_label_1
_geom_bond_atom_site_label_2
_geom_bond_distance
C63 Cl1 1.571(16)
C63 Cl2 1.588(17)
C63 H63A 0.9900
C63 H63B 0.9900
Cl1A C63A 1.57(2)
C63A Cl2A 1.580(19)
C63A H63C 0.9900
C63A H63D 0.9900
Fe2 C32 2.024(7)
Fe2 C35 2.043(7)
Fe2 C38 2.043(8)
Fe2 C37 2.045(7)
Fe2 C41 2.047(8)
Fe2 C36 2.049(7)
Fe2 C40 2.051(8)
Fe2 C34 2.062(7)
Fe2 C39 2.064(8)
Fe2 C33 2.070(7)
Fe1 C1 2.034(7)
Fe1 C5 2.043(7)
Fe1 C4 2.050(7)
Fe1 C6 2.051(8)
Fe1 C8 2.053(8)
Fe1 C7 2.054(8)
Fe1 C10 2.061(8)
Fe1 C9 2.062(7)
Fe1 C3 2.073(7)
Fe1 C2 2.073(7)
Al1A O4A 1.705(6)
Al1A O1A 1.706(5)
Al1A O2A 1.722(5)
Al1A O3A 1.756(6)
O1A C1A 1.368(8)
O2A C5A 1.340(9)
O3A C9A 1.294(9)
O4A C13A 1.348(10)
C1A C3A 1.530(11)
C1A C2A 1.537(11)
C1A C4A 1.576(11)
C12A F27A 1.304(10)
C12A F26A 1.321(8)
C12A F25A 1.334(10)
C12A C9A 1.556(9)
C10A F21A 1.225(11)
C10A F19A 1.303(11)
C10A F20A 1.359(10)
C10A C9A 1.714(15)
C11A F24A 1.301(9)
C11A F22A 1.311(9)
C11A F23A 1.370(8)
C11A C9A 1.554(9)
C5A C8A 1.531(14)
C5A C7A 1.551(11)
C5A C6A 1.602(14)
C3A F4A 1.309(10)
C3A F6A 1.310(11)
C3A F5A 1.363(11)
C2A F3A 1.266(10)
C2A F2A 1.318(11)
C2A F1A 1.377(11)
C13A C15A 1.527(13)
C13A C16A 1.539(15)
C13A C14A 1.550(11)
C14A F28A 1.318(10)
C14A F30A 1.328(11)
C14A F29A 1.353(11)
C4A F7A 1.288(10)
C4A F8A 1.324(9)
C4A F9A 1.349(10)
C7A F14A 1.267(13)
C7A F13A 1.322(10)
C7A F15A 1.383(13)
C8A F17A 1.22(3)
C8A F16A 1.378(16)
C8A F18A 1.422(17)
C6A F11A 1.249(13)
C6A F10A 1.324(11)
C6A F12A 1.375(14)
C2 C1 1.439(10)
C2 C3 1.445(10)
C2 B1 1.580(11)
C5 C4 1.432(11)
C5 C1 1.433(10)
C5 H5 1.0000
C3 C4 1.423(11)
C3 H3 1.0000
C1 C11 1.446(10)
C8 C9 1.391(12)
C8 C7 1.410(13)
C8 H8 1.0000
C25 C30 1.388(11)
C25 C26 1.409(10)
C25 C24 1.470(9)
C24 O1 1.257(8)
C24 C31 1.474(10)
C29 C30 1.362(10)
C29 C28 1.395(12)
C29 H29 0.9500
C30 H30 0.9500
C27 C28 1.339(14)
C27 C26 1.407(12)
C27 H27 0.9500
C11 N1 1.372(9)
C11 C12 1.399(10)
C18 C19 1.400(10)
C18 C23 1.406(9)
C18 B1 1.603(11)
C23 C22 1.392(10)
C23 H23 0.9500
C9 C10 1.416(11)
C9 H9 1.0000
C15 N1 1.328(9)
C15 C14 1.379(10)
C15 H15 0.9500
C13 C12 1.379(11)
C13 C14 1.411(10)
C13 H13 0.9500
C12 C16 1.503(10)
C31 H31A 0.9800
C31 H31B 0.9800
C31 H31C 0.9800
C10 C6 1.416(14)
C10 H10 1.0000
C16 H16A 0.9800
C16 H16B 0.9800
C16 H16C 0.9800
C21 C22 1.388(10)
C21 C20 1.394(11)
C21 H21 0.9500
C14 C17 1.489(11)
C22 H22 0.9500
C4 H4 1.0000
C28 H28 0.9500
C19 C20 1.389(11)
C19 H19 0.9500
C6 C7 1.403(14)
C6 H6 1.0000
C26 H26 0.9500
C17 H17A 0.9800
C17 H17B 0.9800
C17 H17C 0.9800
C7 H7 1.0000
C20 H20 0.9500
N1 B1 1.603(9)
B1 O1 1.560(8)
C34 C33 1.425(10)
C34 C35 1.429(11)
C34 H34 1.0000
C55 O2 1.255(8)
C55 C56 1.473(9)
C55 C62 1.476(9)
C32 C33 1.432(10)
C32 C36 1.440(10)
C32 C42 1.454(10)
C44 C43 1.382(11)
C44 C45 1.393(10)
C44 H44 0.9500
C40 C39 1.388(13)
C40 C41 1.395(13)
C40 H40 1.0000
C35 C36 1.405(11)
C35 H35 1.0000
C36 H36 1.0000
C61 C60 1.380(10)
C61 C56 1.389(10)
C61 H61 0.9500
C41 C37 1.418(15)
C41 H41 1.0000
C54 C53 1.381(10)
C54 C49 1.399(10)
C54 H54 0.9500
C52 C53 1.391(10)
C52 C51 1.394(11)
C52 H52 0.9500
C46 N2 1.346(9)
C46 C45 1.378(10)
C46 H46 0.9500
C56 C57 1.394(9)
C49 C50 1.396(10)
C49 B2 1.594(10)
C33 B2 1.593(10)
C42 N2 1.356(8)
C42 C43 1.397(10)
C39 C38 1.377(14)
C39 H39 1.0000
C57 C58 1.396(11)
C57 H57 0.9500
C45 C48 1.497(12)
C38 C37 1.444(15)
C38 H38 1.0000
C43 C47 1.506(10)
C60 C59 1.379(11)
C60 H60 0.9500
C59 C58 1.361(12)
C59 H59 0.9500
C48 H48A 0.9800
C48 H48B 0.9800
C48 H48C 0.9800
C53 H53 0.9500
C58 H58 0.9500
C50 C51 1.377(11)
C50 H50 0.9500
C47 H47A 0.9800
C47 H47B 0.9800
C47 H47C 0.9800
C51 H51 0.9500
C37 H37 1.0000
O2 B2 1.577(8)
N2 B2 1.592(9)
C62 H62A 0.9800
C62 H62B 0.9800
C62 H62C 0.9800
Al1B O1B 1.716(5)
Al1B O4B 1.721(5)
Al1B O3B 1.722(5)
Al1B O2B 1.748(5)
O4B C13B 1.342(8)
O3B C9B 1.348(8)
O2B C5B 1.333(9)
O1B C1B 1.348(8)
C4B F9B 1.287(11)
C4B F8B 1.308(9)
C4B F7B 1.348(11)
C4B C1B 1.560(11)
C2B F2B 1.281(12)
C2B F3B 1.324(13)
C2B F1B 1.352(11)
C2B C1B 1.563(11)
C5B C8B 1.528(11)
C5B C6B 1.562(11)
C5B C7B 1.574(11)
C7B F13B 1.317(11)
C7B F14B 1.322(11)
C7B F15B 1.329(11)
C6B F12B 1.316(10)
C6B F10B 1.329(11)
C6B F11B 1.344(9)
C1B C3B 1.539(12)
C8B F17B 1.329(11)
C8B F16B 1.354(10)
C8B F18B 1.372(11)
C3B F6B 1.309(10)
C3B F4B 1.343(11)
C3B F5B 1.353(11)
C12B F25B 1.306(9)
C12B F27B 1.334(8)
C12B F26B 1.347(9)
C12B C9B 1.545(10)
C9B C11B 1.551(10)
C9B C10B 1.555(9)
C10B F20B 1.328(9)
C10B F21B 1.332(9)
C10B F19B 1.334(9)
C11B F23B 1.319(9)
C11B F22B 1.326(10)
C11B F24B 1.335(9)
C13B C14B 1.539(11)
C13B C15B 1.545(11)
C13B C16B 1.603(11)
C14B F29B 1.307(9)
C14B F30B 1.333(9)
C14B F28B 1.362(10)
C15B F33B 1.326(10)
C15B F31B 1.335(11)
C15B F32B 1.343(10)
F35B C16B 1.331(9)
F36B C16B 1.339(10)
F34B C16B 1.313(9)
F32A C15A 1.309(13)
F33A C15A 1.336(11)
F31A C15A 1.345(13)
C16A F35A 1.303(11)
C16A F34A 1.320(11)
C16A F36A 1.385(12)

loop_
_geom_torsion_atom_site_label_1
_geom_torsion_atom_site_label_2
_geom_torsion_atom_site_label_3
_geom_torsion_atom_site_label_4
_geom_torsion
O4A Al1A O1A C1A -148.8(10)
O2A Al1A O1A C1A -21.9(11)
O3A Al1A O1A C1A 92.4(11)
O4A Al1A O2A C5A -69.1(11)
O1A Al1A O2A C5A 167.6(10)
O3A Al1A O2A C5A 47.9(11)
O4A Al1A O3A C9A -43.7(10)
O1A Al1A O3A C9A 76.5(10)
O2A Al1A O3A C9A -166.7(10)
O1A Al1A O4A C13A 35.3(11)
O2A Al1A O4A C13A -87.3(11)
O3A Al1A O4A C13A 157.4(10)
Al1A O1A C1A C3A 83.8(12)
Al1A O1A C1A C2A -39.8(13)
Al1A O1A C1A C4A -157.6(9)
Al1A O2A C5A C8A 127.7(12)
Al1A O2A C5A C7A 8.1(15)
Al1A O2A C5A C6A -109.4(10)
O1A C1A C3A F4A -50.0(9)
C2A C1A C3A F4A 73.7(9)
C4A C1A C3A F4A -167.1(7)
O1A C1A C3A F6A 77.3(8)
C2A C1A C3A F6A -158.9(7)
C4A C1A C3A F6A -39.7(9)
O1A C1A C3A F5A -163.2(7)
C2A C1A C3A F5A -39.4(9)
C4A C1A C3A F5A 79.8(8)
O1A C1A C2A F3A -161.7(8)
C3A C1A C2A F3A 74.8(10)
C4A C1A C2A F3A -44.8(11)
O1A C1A C2A F2A 75.5(8)
C3A C1A C2A F2A -47.9(9)
C4A C1A C2A F2A -167.6(6)
O1A C1A C2A F1A -33.2(10)
C3A C1A C2A F1A -156.6(7)
C4A C1A C2A F1A 83.7(8)
Al1A O3A C9A C11A 103.6(10)
Al1A O3A C9A C12A -21.2(13)
Al1A O3A C9A C10A -142.5(9)
F24A C11A C9A O3A 71.1(8)
F22A C11A C9A O3A -49.9(8)
F23A C11A C9A O3A -166.0(7)
F24A C11A C9A C12A -160.9(6)
F22A C11A C9A C12A 78.1(7)
F23A C11A C9A C12A -38.0(9)
F24A C11A C9A C10A -46.3(8)
F22A C11A C9A C10A -167.3(6)
F23A C11A C9A C10A 76.7(7)
F27A C12A C9A O3A -158.4(6)
F26A C12A C9A O3A -37.2(9)
F25A C12A C9A O3A 76.8(8)
F27A C12A C9A C11A 76.3(8)
F26A C12A C9A C11A -162.6(6)
F25A C12A C9A C11A -48.6(8)
F27A C12A C9A C10A -36.0(8)
F26A C12A C9A C10A 85.1(8)
F25A C12A C9A C10A -160.9(6)
F21A C10A C9A O3A -42.2(9)
F19A C10A C9A O3A -168.3(6)
F20A C10A C9A O3A 74.2(7)
F21A C10A C9A C11A 76.0(8)
F19A C10A C9A C11A -50.1(8)
F20A C10A C9A C11A -167.6(6)
F21A C10A C9A C12A -168.1(7)
F19A C10A C9A C12A 65.8(8)
F20A C10A C9A C12A -51.7(7)
Al1A O4A C13A C15A -176.1(9)
Al1A O4A C13A C16A 64.7(12)
Al1A O4A C13A C14A -57.5(13)
O4A C13A C14A F28A -159.9(8)
C15A C13A C14A F28A -42.7(11)
C16A C13A C14A F28A 80.0(10)
O4A C13A C14A F30A -35.9(10)
C15A C13A C14A F30A 81.4(9)
C16A C13A C14A F30A -155.9(8)
O4A C13A C14A F29A 80.0(9)
C15A C13A C14A F29A -162.7(8)
C16A C13A C14A F29A -40.0(10)
O1A C1A C4A F7A -50.4(8)
C3A C1A C4A F7A 69.2(8)
C2A C1A C4A F7A -170.0(7)
O1A C1A C4A F8A -172.7(7)
C3A C1A C4A F8A -53.1(9)
C2A C1A C4A F8A 67.7(8)
O1A C1A C4A F9A 69.3(8)
C3A C1A C4A F9A -171.1(7)
C2A C1A C4A F9A -50.4(8)
O2A C5A C7A F14A 39.1(12)
C8A C5A C7A F14A -82.7(12)
C6A C5A C7A F14A 157.2(9)
O2A C5A C7A F13A 163.6(8)
C8A C5A C7A F13A 41.8(14)
C6A C5A C7A F13A -78.3(11)
O2A C5A C7A F15A -74.8(10)
C8A C5A C7A F15A 163.4(11)
C6A C5A C7A F15A 43.3(10)
O2A C5A C8A F17A -75.4(12)
C7A C5A C8A F17A 47.1(13)
C6A C5A C8A F17A 164.0(10)
O2A C5A C8A F16A 53.0(16)
C7A C5A C8A F16A 175.5(11)
C6A C5A C8A F16A -67.6(14)
O2A C5A C8A F18A 161.7(9)
C7A C5A C8A F18A -75.8(14)
C6A C5A C8A F18A 41.1(14)
O2A C5A C6A F11A -70.9(10)
C8A C5A C6A F11A 51.3(11)
C7A C5A C6A F11A 168.3(8)
O2A C5A C6A F10A 161.5(9)
C8A C5A C6A F10A -76.3(12)
C7A C5A C6A F10A 40.7(12)
O2A C5A C6A F12A 43.1(11)
C8A C5A C6A F12A 165.4(9)
C7A C5A C6A F12A -77.6(10)
C5 Fe1 C2 C1 36.6(4)
C4 Fe1 C2 C1 80.4(4)
C6 Fe1 C2 C1 -115.5(5)
C8 Fe1 C2 C1 166.6(7)
C7 Fe1 C2 C1 -158.2(4)
C10 Fe1 C2 C1 -74.3(5)
C9 Fe1 C2 C1 -40.8(13)
C3 Fe1 C2 C1 117.3(5)
C1 Fe1 C2 C3 -117.3(5)
C5 Fe1 C2 C3 -80.8(4)
C4 Fe1 C2 C3 -36.9(4)
C6 Fe1 C2 C3 127.2(5)
C8 Fe1 C2 C3 49.3(8)
C7 Fe1 C2 C3 84.5(5)
C10 Fe1 C2 C3 168.4(5)
C9 Fe1 C2 C3 -158.1(11)
C1 Fe1 C2 B1 95.9(7)
C5 Fe1 C2 B1 132.4(7)
C4 Fe1 C2 B1 176.3(7)
C6 Fe1 C2 B1 -19.6(7)
C8 Fe1 C2 B1 -97.6(9)
C7 Fe1 C2 B1 -62.3(7)
C10 Fe1 C2 B1 21.5(8)
C9 Fe1 C2 B1 55.1(15)
C3 Fe1 C2 B1 -146.8(8)
C1 Fe1 C5 C4 116.6(6)
C6 Fe1 C5 C4 173.8(7)
C8 Fe1 C5 C4 -75.3(5)
C7 Fe1 C5 C4 -50.4(12)
C10 Fe1 C5 C4 -156.0(4)
C9 Fe1 C5 C4 -114.3(5)
C3 Fe1 C5 C4 36.5(4)
C2 Fe1 C5 C4 80.2(4)
C4 Fe1 C5 C1 -116.6(6)
C6 Fe1 C5 C1 57.2(8)
C8 Fe1 C5 C1 168.0(4)
C7 Fe1 C5 C1 -167.0(9)
C10 Fe1 C5 C1 87.3(5)
C9 Fe1 C5 C1 129.0(4)
C3 Fe1 C5 C1 -80.1(4)
C2 Fe1 C5 C1 -36.4(4)
C1 C2 C3 C4 -0.7(7)
B1 C2 C3 C4 -169.4(9)
Fe1 C2 C3 C4 58.1(5)
C1 C2 C3 Fe1 -58.8(4)
B1 C2 C3 Fe1 132.5(10)
C1 Fe1 C3 C4 -81.4(4)
C5 Fe1 C3 C4 -37.0(4)
C6 Fe1 C3 C4 165.6(5)
C8 Fe1 C3 C4 82.3(5)
C7 Fe1 C3 C4 125.2(5)
C10 Fe1 C3 C4 -162.6(13)
C9 Fe1 C3 C4 48.3(8)
C2 Fe1 C3 C4 -120.3(6)
C1 Fe1 C3 C2 39.0(4)
C5 Fe1 C3 C2 83.3(4)
C4 Fe1 C3 C2 120.3(6)
C6 Fe1 C3 C2 -74.1(6)
C8 Fe1 C3 C2 -157.3(4)
C7 Fe1 C3 C2 -114.5(5)
C10 Fe1 C3 C2 -42.2(15)
C9 Fe1 C3 C2 168.6(6)
C4 C5 C1 C2 -1.3(7)
Fe1 C5 C1 C2 59.3(5)
C4 C5 C1 C11 179.3(8)
Fe1 C5 C1 C11 -120.1(9)
C4 C5 C1 Fe1 -60.6(4)
C3 C2 C1 C5 1.3(7)
B1 C2 C1 C5 174.5(6)
Fe1 C2 C1 C5 -58.6(5)
C3 C2 C1 C11 -179.1(5)
B1 C2 C1 C11 -5.9(7)
Fe1 C2 C1 C11 121.0(5)
C3 C2 C1 Fe1 59.8(4)
B1 C2 C1 Fe1 -126.9(5)
C4 Fe1 C1 C5 39.2(4)
C6 Fe1 C1 C5 -154.2(5)
C8 Fe1 C1 C5 -36.9(12)
C7 Fe1 C1 C5 171.2(7)
C10 Fe1 C1 C5 -111.3(5)
C9 Fe1 C1 C5 -70.0(5)
C3 Fe1 C1 C5 82.9(4)
C2 Fe1 C1 C5 121.7(6)
C5 Fe1 C1 C2 -121.7(6)
C4 Fe1 C1 C2 -82.5(4)
C6 Fe1 C1 C2 84.1(5)
C8 Fe1 C1 C2 -158.6(10)
C7 Fe1 C1 C2 49.5(8)
C10 Fe1 C1 C2 127.0(4)
C9 Fe1 C1 C2 168.3(4)
C3 Fe1 C1 C2 -38.8(4)
C5 Fe1 C1 C11 135.0(8)
C4 Fe1 C1 C11 174.2(7)
C6 Fe1 C1 C11 -19.2(7)
C8 Fe1 C1 C11 98.1(12)
C7 Fe1 C1 C11 -53.8(10)
C10 Fe1 C1 C11 23.7(7)
C9 Fe1 C1 C11 65.0(7)
C3 Fe1 C1 C11 -142.1(6)
C2 Fe1 C1 C11 -103.3(7)
C1 Fe1 C8 C9 -42.9(13)
C5 Fe1 C8 C9 -71.8(6)
C4 Fe1 C8 C9 -113.4(5)
C6 Fe1 C8 C9 81.6(6)
C7 Fe1 C8 C9 119.1(7)
C10 Fe1 C8 C9 37.7(5)
C3 Fe1 C8 C9 -155.7(5)
C2 Fe1 C8 C9 169.7(6)
C1 Fe1 C8 C7 -162.0(9)
C5 Fe1 C8 C7 169.1(5)
C4 Fe1 C8 C7 127.5(5)
C6 Fe1 C8 C7 -37.5(5)
C10 Fe1 C8 C7 -81.4(6)
C9 Fe1 C8 C7 -119.1(7)
C3 Fe1 C8 C7 85.2(6)
C2 Fe1 C8 C7 50.6(9)
C30 C25 C24 O1 -14.6(10)
C26 C25 C24 O1 164.5(7)
C30 C25 C24 C31 167.2(7)
C26 C25 C24 C31 -13.7(10)
C28 C29 C30 C25 -1.7(12)
C26 C25 C30 C29 0.9(11)
C24 C25 C30 C29 180.0(7)
C5 C1 C11 N1 -178.3(7)
C2 C1 C11 N1 2.3(7)
Fe1 C1 C11 N1 83.4(7)
C5 C1 C11 C12 1.3(13)
C2 C1 C11 C12 -178.1(7)
Fe1 C1 C11 C12 -96.9(8)
C19 C18 C23 C22 0.3(11)
B1 C18 C23 C22 177.9(7)
C7 C8 C9 C10 0.3(9)
Fe1 C8 C9 C10 -59.6(6)
C7 C8 C9 Fe1 59.9(5)
C1 Fe1 C9 C8 166.0(5)
C5 Fe1 C9 C8 125.9(5)
C4 Fe1 C9 C8 83.3(6)
C6 Fe1 C9 C8 -81.2(6)
C7 Fe1 C9 C8 -37.7(5)
C10 Fe1 C9 C8 -119.2(8)
C3 Fe1 C9 C8 50.0(9)
C2 Fe1 C9 C8 -161.4(11)
C1 Fe1 C9 C10 -74.8(6)
C5 Fe1 C9 C10 -114.9(6)
C4 Fe1 C9 C10 -157.5(5)
C6 Fe1 C9 C10 38.0(6)
C8 Fe1 C9 C10 119.2(8)
C7 Fe1 C9 C10 81.5(6)
C3 Fe1 C9 C10 169.2(6)
C2 Fe1 C9 C10 -42.1(14)
C14 C13 C12 C11 -0.8(10)
C14 C13 C12 C16 -179.5(7)
N1 C11 C12 C13 1.9(9)
C1 C11 C12 C13 -177.7(7)
N1 C11 C12 C16 -179.3(6)
C1 C11 C12 C16 1.0(11)
C8 C9 C10 C6 0.0(9)
Fe1 C9 C10 C6 -59.6(5)
C8 C9 C10 Fe1 59.6(5)
C1 Fe1 C10 C9 125.8(5)
C5 Fe1 C10 C9 81.6(6)
C4 Fe1 C10 C9 46.6(9)
C6 Fe1 C10 C9 -118.5(7)
C8 Fe1 C10 C9 -37.1(5)
C7 Fe1 C10 C9 -80.8(6)
C3 Fe1 C10 C9 -158.1(12)
C2 Fe1 C10 C9 167.8(4)
C1 Fe1 C10 C6 -115.8(5)
C5 Fe1 C10 C6 -159.9(5)
C4 Fe1 C10 C6 165.1(7)
C8 Fe1 C10 C6 81.4(6)
C7 Fe1 C10 C6 37.7(5)
C9 Fe1 C10 C6 118.5(7)
C3 Fe1 C10 C6 -39.6(16)
C2 Fe1 C10 C6 -73.7(6)
N1 C15 C14 C13 1.1(10)
N1 C15 C14 C17 -179.3(6)
C12 C13 C14 C15 -0.7(10)
C12 C13 C14 C17 179.7(7)
C20 C21 C22 C23 -1.1(12)
C18 C23 C22 C21 0.1(12)
C2 C3 C4 C5 -0.1(8)
Fe1 C3 C4 C5 58.4(5)
C2 C3 C4 Fe1 -58.5(4)
C1 C5 C4 C3 0.8(7)
Fe1 C5 C4 C3 -59.3(5)
C1 C5 C4 Fe1 60.1(4)
C1 Fe1 C4 C3 81.5(4)
C5 Fe1 C4 C3 120.9(6)
C6 Fe1 C4 C3 -48.6(14)
C8 Fe1 C4 C3 -115.2(5)
C7 Fe1 C4 C3 -75.3(5)
C10 Fe1 C4 C3 171.3(6)
C9 Fe1 C4 C3 -156.6(4)
C2 Fe1 C4 C3 37.2(4)
C1 Fe1 C4 C5 -39.4(4)
C6 Fe1 C4 C5 -169.5(12)
C8 Fe1 C4 C5 123.9(4)
C7 Fe1 C4 C5 163.8(5)
C10 Fe1 C4 C5 50.4(8)
C9 Fe1 C4 C5 82.5(5)
C3 Fe1 C4 C5 -120.9(6)
C2 Fe1 C4 C5 -83.7(4)
C26 C27 C28 C29 2.8(13)
C30 C29 C28 C27 -0.1(12)
C23 C18 C19 C20 0.2(11)
B1 C18 C19 C20 -177.2(7)
C9 C10 C6 C7 -0.3(9)
Fe1 C10 C6 C7 -60.3(5)
C9 C10 C6 Fe1 59.9(6)
C1 Fe1 C6 C7 -158.1(5)
C5 Fe1 C6 C7 161.7(6)
C4 Fe1 C6 C7 -34.0(15)
C8 Fe1 C6 C7 37.7(5)
C10 Fe1 C6 C7 118.6(7)
C9 Fe1 C6 C7 80.7(5)
C3 Fe1 C6 C7 -72.5(6)
C2 Fe1 C6 C7 -114.3(5)
C1 Fe1 C6 C10 83.4(5)
C5 Fe1 C6 C10 43.1(9)
C4 Fe1 C6 C10 -152.6(12)
C8 Fe1 C6 C10 -80.9(5)
C7 Fe1 C6 C10 -118.6(7)
C9 Fe1 C6 C10 -37.9(5)
C3 Fe1 C6 C10 168.9(5)
C2 Fe1 C6 C10 127.2(5)
C28 C27 C26 C25 -3.5(12)
C30 C25 C26 C27 1.6(11)
C24 C25 C26 C27 -177.4(7)
C10 C6 C7 C8 0.6(9)
Fe1 C6 C7 C8 -59.8(5)
C10 C6 C7 Fe1 60.3(5)
C9 C8 C7 C6 -0.6(9)
Fe1 C8 C7 C6 59.8(5)
C9 C8 C7 Fe1 -60.3(5)
C1 Fe1 C7 C6 49.2(9)
C5 Fe1 C7 C6 -151.3(10)
C4 Fe1 C7 C6 169.5(5)
C8 Fe1 C7 C6 -118.9(7)
C10 Fe1 C7 C6 -38.0(5)
C9 Fe1 C7 C6 -81.8(6)
C3 Fe1 C7 C6 128.0(5)
C2 Fe1 C7 C6 84.5(6)
C1 Fe1 C7 C8 168.1(6)
C5 Fe1 C7 C8 -32.4(13)
C4 Fe1 C7 C8 -71.6(6)
C6 Fe1 C7 C8 118.9(7)
C10 Fe1 C7 C8 80.9(5)
C9 Fe1 C7 C8 37.1(5)
C3 Fe1 C7 C8 -113.1(5)
C2 Fe1 C7 C8 -156.6(5)
C18 C19 C20 C21 -1.2(11)
C22 C21 C20 C19 1.7(11)
C14 C15 N1 C11 0.0(10)
C14 C15 N1 B1 175.1(6)
C12 C11 N1 C15 -1.6(9)
C1 C11 N1 C15 178.1(6)
C12 C11 N1 B1 -177.3(6)
C1 C11 N1 B1 2.4(7)
C1 C2 B1 O1 114.9(6)
C3 C2 B1 O1 -76.7(12)
Fe1 C2 B1 O1 38.5(9)
C1 C2 B1 N1 6.5(7)
C3 C2 B1 N1 174.9(9)
Fe1 C2 B1 N1 -69.9(7)
C1 C2 B1 C18 -111.3(6)
C3 C2 B1 C18 57.2(12)
Fe1 C2 B1 C18 172.3(5)
C15 N1 B1 O1 59.8(8)
C11 N1 B1 O1 -124.8(5)
C15 N1 B1 C2 179.1(6)
C11 N1 B1 C2 -5.4(7)
C15 N1 B1 C18 -56.6(8)
C11 N1 B1 C18 118.8(6)
C19 C18 B1 O1 -11.5(9)
C23 C18 B1 O1 171.1(6)
C19 C18 B1 C2 -148.0(7)
C23 C18 B1 C2 34.6(9)
C19 C18 B1 N1 100.0(7)
C23 C18 B1 N1 -77.4(8)
C25 C24 O1 B1 -176.6(6)
C31 C24 O1 B1 1.6(11)
C2 B1 O1 C24 61.2(9)
N1 B1 O1 C24 167.6(6)
C18 B1 O1 C24 -76.3(8)
C32 Fe2 C34 C33 38.7(4)
C35 Fe2 C34 C33 120.1(6)
C38 Fe2 C34 C33 -60.9(6)
C37 Fe2 C34 C33 156(6)
C41 Fe2 C34 C33 -178.3(5)
C36 Fe2 C34 C33 83.4(4)
C40 Fe2 C34 C33 -140.1(4)
C39 Fe2 C34 C33 -97.2(5)
C32 Fe2 C34 C35 -81.5(5)
C38 Fe2 C34 C35 179.0(5)
C37 Fe2 C34 C35 36(6)
C41 Fe2 C34 C35 61.5(6)
C36 Fe2 C34 C35 -36.7(4)
C40 Fe2 C34 C35 99.8(5)
C39 Fe2 C34 C35 142.6(5)
C33 Fe2 C34 C35 -120.1(6)
C35 Fe2 C32 C33 -82.3(4)
C38 Fe2 C32 C33 99.5(5)
C37 Fe2 C32 C33 144.7(5)
C41 Fe2 C32 C33 -176.9(5)
C36 Fe2 C32 C33 -120.4(6)
C40 Fe2 C32 C33 29(15)
C34 Fe2 C32 C33 -38.2(4)
C39 Fe2 C32 C33 62.7(6)
C35 Fe2 C32 C36 38.1(5)
C38 Fe2 C32 C36 -140.2(5)
C37 Fe2 C32 C36 -95.0(6)
C41 Fe2 C32 C36 -56.5(7)
C40 Fe2 C32 C36 150(15)
C34 Fe2 C32 C36 82.2(5)
C39 Fe2 C32 C36 -176.9(5)
C33 Fe2 C32 C36 120.4(6)
C35 Fe2 C32 C42 174.0(6)
C38 Fe2 C32 C42 -4.2(7)
C37 Fe2 C32 C42 41.0(7)
C41 Fe2 C32 C42 79.4(7)
C36 Fe2 C32 C42 136.0(8)
C40 Fe2 C32 C42 -74(15)
C34 Fe2 C32 C42 -141.8(6)
C39 Fe2 C32 C42 -41.0(8)
C33 Fe2 C32 C42 -103.7(7)
C32 Fe2 C40 C39 34(15)
C35 Fe2 C40 C39 145.4(5)
C38 Fe2 C40 C39 -36.4(6)
C37 Fe2 C40 C39 -81.6(7)
C41 Fe2 C40 C39 -120.2(8)
C36 Fe2 C40 C39 -176.8(5)
C34 Fe2 C40 C39 101.2(6)
C33 Fe2 C40 C39 62.8(7)
C32 Fe2 C40 C41 154(15)
C35 Fe2 C40 C41 -94.4(6)
C38 Fe2 C40 C41 83.8(6)
C37 Fe2 C40 C41 38.6(6)
C36 Fe2 C40 C41 -56.6(8)
C34 Fe2 C40 C41 -138.5(5)
C39 Fe2 C40 C41 120.2(8)
C33 Fe2 C40 C41 -176.9(5)
C33 C34 C35 C36 0.3(8)
Fe2 C34 C35 C36 59.4(5)
C33 C34 C35 Fe2 -59.1(5)
C32 Fe2 C35 C36 -39.2(4)
C38 Fe2 C35 C36 80(12)
C37 Fe2 C35 C36 62.1(7)
C41 Fe2 C35 C36 99.4(5)
C40 Fe2 C35 C36 142.1(5)
C34 Fe2 C35 C36 -120.4(6)
C39 Fe2 C35 C36 177.2(5)
C33 Fe2 C35 C36 -83.4(5)
C32 Fe2 C35 C34 81.2(5)
C38 Fe2 C35 C34 -160(12)
C37 Fe2 C35 C34 -177.5(5)
C41 Fe2 C35 C34 -140.3(5)
C36 Fe2 C35 C34 120.4(6)
C40 Fe2 C35 C34 -97.5(5)
C39 Fe2 C35 C34 -62.4(7)
C33 Fe2 C35 C34 37.0(4)
C34 C35 C36 C32 -0.6(8)
Fe2 C35 C36 C32 59.0(5)
C34 C35 C36 Fe2 -59.5(5)
C33 C32 C36 C35 0.6(8)
C42 C32 C36 C35 -177.4(8)
Fe2 C32 C36 C35 -59.8(5)
C33 C32 C36 Fe2 60.4(5)
C42 C32 C36 Fe2 -117.6(9)
C32 Fe2 C36 C35 117.6(6)
C38 Fe2 C36 C35 -177.2(5)
C37 Fe2 C36 C35 -139.8(6)
C41 Fe2 C36 C35 -96.3(5)
C40 Fe2 C36 C35 -61.4(7)
C34 Fe2 C36 C35 37.2(5)
C39 Fe2 C36 C35 -127(9)
C33 Fe2 C36 C35 80.6(5)
C35 Fe2 C36 C32 -117.6(6)
C38 Fe2 C36 C32 65.2(7)
C37 Fe2 C36 C32 102.6(6)
C41 Fe2 C36 C32 146.1(5)
C40 Fe2 C36 C32 -179.0(5)
C34 Fe2 C36 C32 -80.4(5)
C39 Fe2 C36 C32 115(9)
C33 Fe2 C36 C32 -37.1(4)
C39 C40 C41 C37 -0.2(9)
Fe2 C40 C41 C37 -60.2(5)
C39 C40 C41 Fe2 60.0(6)
C32 Fe2 C41 C40 -179.1(5)
C35 Fe2 C41 C40 101.7(6)
C38 Fe2 C41 C40 -79.0(6)
C37 Fe2 C41 C40 -117.8(8)
C36 Fe2 C41 C40 144.7(5)
C34 Fe2 C41 C40 64.1(7)
C39 Fe2 C41 C40 -36.6(5)
C33 Fe2 C41 C40 43(6)
C32 Fe2 C41 C37 -61.3(8)
C35 Fe2 C41 C37 -140.5(6)
C38 Fe2 C41 C37 38.9(6)
C36 Fe2 C41 C37 -97.5(6)
C40 Fe2 C41 C37 117.8(8)
C34 Fe2 C41 C37 -178.1(5)
C39 Fe2 C41 C37 81.3(6)
C33 Fe2 C41 C37 161(6)
C60 C61 C56 C57 0.5(11)
C60 C61 C56 C55 -177.9(7)
O2 C55 C56 C61 3.9(10)
C62 C55 C56 C61 -174.0(7)
O2 C55 C56 C57 -174.4(6)
C62 C55 C56 C57 7.7(10)
C53 C54 C49 C50 1.0(10)
C53 C54 C49 B2 -178.1(7)
C35 C34 C33 C32 0.1(7)
Fe2 C34 C33 C32 -58.3(4)
C35 C34 C33 B2 -172.3(9)
Fe2 C34 C33 B2 129.4(10)
C35 C34 C33 Fe2 58.3(5)
C36 C32 C33 C34 -0.4(7)
C42 C32 C33 C34 178.2(5)
Fe2 C32 C33 C34 59.4(4)
C36 C32 C33 B2 175.1(6)
C42 C32 C33 B2 -6.3(7)
Fe2 C32 C33 B2 -125.1(5)
C36 C32 C33 Fe2 -59.8(5)
C42 C32 C33 Fe2 118.8(5)
C32 Fe2 C33 C34 -117.9(6)
C35 Fe2 C33 C34 -37.3(4)
C38 Fe2 C33 C34 143.3(5)
C37 Fe2 C33 C34 -178.1(5)
C41 Fe2 C33 C34 22(6)
C36 Fe2 C33 C34 -80.4(4)
C40 Fe2 C33 C34 63.0(6)
C39 Fe2 C33 C34 100.7(5)
C35 Fe2 C33 C32 80.6(4)
C38 Fe2 C33 C32 -98.8(5)
C37 Fe2 C33 C32 -60.1(7)
C41 Fe2 C33 C32 140(6)
C36 Fe2 C33 C32 37.5(4)
C40 Fe2 C33 C32 -179.1(5)
C34 Fe2 C33 C32 117.9(6)
C39 Fe2 C33 C32 -141.4(5)
C32 Fe2 C33 B2 95.8(7)
C35 Fe2 C33 B2 176.4(7)
C38 Fe2 C33 B2 -3.0(7)
C37 Fe2 C33 B2 35.7(9)
C41 Fe2 C33 B2 -124(6)
C36 Fe2 C33 B2 133.3(6)
C40 Fe2 C33 B2 -83.3(7)
C34 Fe2 C33 B2 -146.3(8)
C39 Fe2 C33 B2 -45.6(7)
C33 C32 C42 N2 3.2(7)
C36 C32 C42 N2 -178.9(8)
Fe2 C32 C42 N2 84.0(6)
C33 C32 C42 C43 -178.1(7)
C36 C32 C42 C43 -0.2(14)
Fe2 C32 C42 C43 -97.3(8)
C41 C40 C39 C38 -0.7(9)
Fe2 C40 C39 C38 58.7(6)
C41 C40 C39 Fe2 -59.4(6)
C32 Fe2 C39 C38 60.8(8)
C35 Fe2 C39 C38 -177.1(6)
C37 Fe2 C39 C38 -39.3(6)
C41 Fe2 C39 C38 -83.4(6)
C36 Fe2 C39 C38 -52(9)
C40 Fe2 C39 C38 -120.3(8)
C34 Fe2 C39 C38 143.7(5)
C33 Fe2 C39 C38 99.8(6)
C32 Fe2 C39 C40 -178.9(5)
C35 Fe2 C39 C40 -56.8(8)
C38 Fe2 C39 C40 120.3(8)
C37 Fe2 C39 C40 81.0(6)
C41 Fe2 C39 C40 36.9(6)
C36 Fe2 C39 C40 68(9)
C34 Fe2 C39 C40 -95.9(6)
C33 Fe2 C39 C40 -139.9(5)
C61 C56 C57 C58 -0.2(11)
C55 C56 C57 C58 178.2(7)
N2 C46 C45 C44 -1.6(10)
N2 C46 C45 C48 179.3(7)
C43 C44 C45 C46 0.5(10)
C43 C44 C45 C48 179.6(7)
C40 C39 C38 C37 1.3(9)
Fe2 C39 C38 C37 60.1(5)
C40 C39 C38 Fe2 -58.9(6)
C32 Fe2 C38 C39 -142.0(5)
C35 Fe2 C38 C39 100(12)
C37 Fe2 C38 C39 118.0(8)
C41 Fe2 C38 C39 79.9(6)
C36 Fe2 C38 C39 177.3(5)
C40 Fe2 C38 C39 36.7(5)
C34 Fe2 C38 C39 -59.4(7)
C33 Fe2 C38 C39 -97.4(5)
C32 Fe2 C38 C37 100.0(6)
C35 Fe2 C38 C37 -18(12)
C41 Fe2 C38 C37 -38.1(6)
C36 Fe2 C38 C37 59.4(8)
C40 Fe2 C38 C37 -81.3(6)
C34 Fe2 C38 C37 -177.4(6)
C39 Fe2 C38 C37 -118.0(8)
C33 Fe2 C38 C37 144.7(5)
C45 C44 C43 C42 0.5(10)
C45 C44 C43 C47 179.5(7)
N2 C42 C43 C44 -0.6(9)
C32 C42 C43 C44 -179.2(7)
N2 C42 C43 C47 -179.6(6)
C32 C42 C43 C47 1.8(11)
C56 C61 C60 C59 -0.4(12)
C61 C60 C59 C58 0.0(13)
C49 C54 C53 C52 -2.5(11)
C51 C52 C53 C54 3.9(11)
C60 C59 C58 C57 0.3(13)
C56 C57 C58 C59 -0.2(12)
C54 C49 C50 C51 -1.0(11)
B2 C49 C50 C51 178.2(7)
C49 C50 C51 C52 2.5(13)
C53 C52 C51 C50 -3.8(12)
C40 C41 C37 C38 1.0(9)
Fe2 C41 C37 C38 -59.6(5)
C40 C41 C37 Fe2 60.6(5)
C39 C38 C37 C41 -1.4(9)
Fe2 C38 C37 C41 59.9(5)
C39 C38 C37 Fe2 -61.3(6)
C32 Fe2 C37 C41 143.3(5)
C35 Fe2 C37 C41 61.1(7)
C38 Fe2 C37 C41 -118.1(8)
C36 Fe2 C37 C41 98.6(5)
C40 Fe2 C37 C41 -37.9(5)
C34 Fe2 C37 C41 27(6)
C39 Fe2 C37 C41 -80.8(6)
C33 Fe2 C37 C41 -178.4(5)
C32 Fe2 C37 C38 -98.6(5)
C35 Fe2 C37 C38 179.2(5)
C41 Fe2 C37 C38 118.1(7)
C36 Fe2 C37 C38 -143.3(5)
C40 Fe2 C37 C38 80.1(6)
C34 Fe2 C37 C38 145(6)
C39 Fe2 C37 C38 37.2(5)
C33 Fe2 C37 C38 -60.3(7)
C56 C55 O2 B2 -172.2(6)
C62 C55 O2 B2 5.7(10)
C45 C46 N2 C42 1.6(9)
C45 C46 N2 B2 178.1(6)
C43 C42 N2 C46 -0.5(9)
C32 C42 N2 C46 178.4(6)
C43 C42 N2 B2 -177.4(6)
C32 C42 N2 B2 1.5(7)
C55 O2 B2 C33 63.0(8)
C55 O2 B2 N2 168.3(6)
C55 O2 B2 C49 -72.8(8)
C34 C33 B2 O2 -73.8(12)
C32 C33 B2 O2 113.9(6)
Fe2 C33 B2 O2 38.3(8)
C34 C33 B2 N2 178.7(9)
C32 C33 B2 N2 6.4(6)
Fe2 C33 B2 N2 -69.1(6)
C34 C33 B2 C49 59.5(12)
C32 C33 B2 C49 -112.8(6)
Fe2 C33 B2 C49 171.7(4)
C46 N2 B2 O2 61.2(7)
C42 N2 B2 O2 -122.0(5)
C46 N2 B2 C33 178.4(6)
C42 N2 B2 C33 -4.9(7)
C46 N2 B2 C49 -58.1(8)
C42 N2 B2 C49 118.7(6)
C50 C49 B2 O2 171.8(6)
C54 C49 B2 O2 -9.1(9)
C50 C49 B2 C33 37.3(9)
C54 C49 B2 C33 -143.6(7)
C50 C49 B2 N2 -74.8(8)
C54 C49 B2 N2 104.3(7)
O1B Al1B O4B C13B 157.8(10)
O3B Al1B O4B C13B -83.0(11)
O2B Al1B O4B C13B 34.7(11)
O1B Al1B O3B C9B 43.5(8)
O4B Al1B O3B C9B -76.4(8)
O2B Al1B O3B C9B 164.7(7)
O1B Al1B O2B C5B 85.2(10)
O4B Al1B O2B C5B -154.2(9)
O3B Al1B O2B C5B -32.8(10)
O4B Al1B O1B C1B -51.7(10)
O3B Al1B O1B C1B -173.8(9)
O2B Al1B O1B C1B 68.9(10)
Al1B O2B C5B C8B -173.8(8)
Al1B O2B C5B C6B -55.2(12)
Al1B O2B C5B C7B 65.7(11)
O2B C5B C7B F13B 160.5(7)
C8B C5B C7B F13B 41.6(10)
C6B C5B C7B F13B -76.7(9)
O2B C5B C7B F14B -79.8(8)
C8B C5B C7B F14B 161.4(7)
C6B C5B C7B F14B 43.1(9)
O2B C5B C7B F15B 39.0(9)
C8B C5B C7B F15B -79.9(9)
C6B C5B C7B F15B 161.8(7)
O2B C5B C6B F12B 44.5(9)
C8B C5B C6B F12B 162.4(7)
C7B C5B C6B F12B -78.4(9)
O2B C5B C6B F10B -75.4(8)
C8B C5B C6B F10B 42.5(9)
C7B C5B C6B F10B 161.8(7)
O2B C5B C6B F11B 164.0(7)
C8B C5B C6B F11B -78.1(9)
C7B C5B C6B F11B 41.1(9)
Al1B O1B C1B C3B -27.8(12)
Al1B O1B C1B C4B 94.6(10)
Al1B O1B C1B C2B -147.4(8)
F9B C4B C1B O1B 42.5(10)
F8B C4B C1B O1B 170.0(7)
F7B C4B C1B O1B -73.9(8)
F9B C4B C1B C3B 165.5(7)
F8B C4B C1B C3B -66.9(10)
F7B C4B C1B C3B 49.1(9)
F9B C4B C1B C2B -75.2(9)
F8B C4B C1B C2B 52.3(10)
F7B C4B C1B C2B 168.4(7)
F2B C2B C1B O1B 43.0(11)
F3B C2B C1B O1B -75.2(9)
F1B C2B C1B O1B 166.9(7)
F2B C2B C1B C3B -77.8(10)
F3B C2B C1B C3B 164.0(7)
F1B C2B C1B C3B 46.2(10)
F2B C2B C1B C4B 162.5(8)
F3B C2B C1B C4B 44.3(10)
F1B C2B C1B C4B -73.5(9)
O2B C5B C8B F17B 43.1(9)
C6B C5B C8B F17B -77.4(9)
C7B C5B C8B F17B 164.5(7)
O2B C5B C8B F16B 164.8(7)
C6B C5B C8B F16B 44.3(10)
C7B C5B C8B F16B -73.8(9)
O2B C5B C8B F18B -76.3(8)
C6B C5B C8B F18B 163.2(7)
C7B C5B C8B F18B 45.1(9)
O1B C1B C3B F6B 168.7(7)
C4B C1B C3B F6B 45.9(10)
C2B C1B C3B F6B -72.7(10)
O1B C1B C3B F4B 44.6(9)
C4B C1B C3B F4B -78.2(9)
C2B C1B C3B F4B 163.2(7)
O1B C1B C3B F5B -72.7(8)
C4B C1B C3B F5B 164.6(6)
C2B C1B C3B F5B 46.0(9)
Al1B O3B C9B C12B 155.1(6)
Al1B O3B C9B C11B 35.8(10)
Al1B O3B C9B C10B -86.0(9)
F25B C12B C9B O3B -44.9(8)
F27B C12B C9B O3B 76.2(7)
F26B C12B C9B O3B -165.2(6)
F25B C12B C9B C11B 76.1(7)
F27B C12B C9B C11B -162.8(6)
F26B C12B C9B C11B -44.2(8)
F25B C12B C9B C10B -164.0(6)
F27B C12B C9B C10B -43.0(8)
F26B C12B C9B C10B 75.7(7)
O3B C9B C10B F20B -41.0(7)
C12B C9B C10B F20B 76.4(7)
C11B C9B C10B F20B -164.1(6)
O3B C9B C10B F21B -160.5(6)
C12B C9B C10B F21B -43.1(8)
C11B C9B C10B F21B 76.4(7)
O3B C9B C10B F19B 78.5(8)
C12B C9B C10B F19B -164.1(6)
C11B C9B C10B F19B -44.6(8)
O3B C9B C11B F23B -44.6(8)
C12B C9B C11B F23B -162.9(6)
C10B C9B C11B F23B 77.4(7)
O3B C9B C11B F22B 74.2(7)
C12B C9B C11B F22B -44.1(8)
C10B C9B C11B F22B -163.8(6)
O3B C9B C11B F24B -166.0(6)
C12B C9B C11B F24B 75.7(8)
C10B C9B C11B F24B -44.0(8)
Al1B O4B C13B C14B 81.3(12)
Al1B O4B C13B C15B -156.2(8)
Al1B O4B C13B C16B -38.7(13)
O4B C13B C14B F29B -165.4(6)
C15B C13B C14B F29B 72.7(9)
C16B C13B C14B F29B -43.5(9)
O4B C13B C14B F30B -41.5(9)
C15B C13B C14B F30B -163.4(7)
C16B C13B C14B F30B 80.4(7)
O4B C13B C14B F28B 75.1(7)
C15B C13B C14B F28B -46.9(8)
C16B C13B C14B F28B -163.1(6)
O4B C13B C15B F33B 74.3(9)
C14B C13B C15B F33B -162.4(7)
C16B C13B C15B F33B -45.7(8)
O4B C13B C15B F31B -45.9(9)
C14B C13B C15B F31B 77.4(8)
C16B C13B C15B F31B -165.9(6)
O4B C13B C15B F32B -164.8(7)
C14B C13B C15B F32B -41.5(9)
C16B C13B C15B F32B 75.2(8)
O4A C13A C15A F32A 77.6(9)
C16A C13A C15A F32A -165.4(9)
C14A C13A C15A F32A -42.6(11)
O4A C13A C15A F33A -44.8(11)
C16A C13A C15A F33A 72.2(11)
C14A C13A C15A F33A -165.0(8)
O4A C13A C15A F31A -162.8(7)
C16A C13A C15A F31A -45.8(11)
C14A C13A C15A F31A 77.0(10)
O4B C13B C16B F34B -163.0(6)
C14B C13B C16B F34B 74.6(8)
C15B C13B C16B F34B -43.9(8)
O4B C13B C16B F35B -41.9(8)
C14B C13B C16B F35B -164.3(6)
C15B C13B C16B F35B 77.2(8)
O4B C13B C16B F36B 75.9(7)
C14B C13B C16B F36B -46.5(7)
C15B C13B C16B F36B -164.9(6)
O4A C13A C16A F35A -160.3(8)
C15A C13A C16A F35A 83.4(10)
C14A C13A C16A F35A -38.1(11)
O4A C13A C16A F34A 74.8(11)
C15A C13A C16A F34A -41.6(12)
C14A C13A C16A F34A -163.0(9)
O4A C13A C16A F36A -43.7(10)
C15A C13A C16A F36A -160.1(8)
C14A C13A C16A F36A 78.5(10)
